data_4307856
loop_
_publ_author_name
'Jibin Sun'
'Christian Tessier'
'R. H. Holm'

_publ_contact_author_address
;
      Department of Chemistry and Chemical Biology
      Harvard University
      12 Oxford Street
      Cambridge, MA 02138
      USA
;
_publ_contact_author_email holm@chemistry.harvard.edu
_publ_contact_author_fax '617 495-9289'
_publ_contact_author_name 'Richard H. Holm'
_publ_contact_author_phone '617 495-0853'
_publ_section_title
;
Sulfur Ligand Substitution at the Nickel(II) Sites of Cubane-Type and
Cubanoid NiFe3S4 Clusters Relevant to the C-Clusters of Carbon Monoxide
Dehydrogenase
;
_journal_name_full 'Inorganic Chemistry'
_journal_page_first 2691
_journal_page_last 2699
_journal_paper_doi 10.1021/ic062362z
_journal_volume 46
_journal_year 2007
_chemical_formula_moiety 'C58 H51 Fe4 S15, 3(C8 H20 N), 2(C2 H6 O S)'
_chemical_formula_sum 'C86 H123 Fe4 N3 O2 S17'
_chemical_formula_weight 1999.29
_chemical_name_systematic
; 
 ? 
;
_space_group_IT_number 14
_symmetry_cell_setting monoclinic
_symmetry_space_group_name_Hall '-P 2yn'
_symmetry_space_group_name_H-M 'P 1 21/n 1'
_atom_sites_solution_hydrogens geom
_atom_sites_solution_primary direct
_atom_sites_solution_secondary difmap
_audit_creation_method SHELXL-97
_cell_angle_alpha 90.00
_cell_angle_beta 99.803(4)
_cell_angle_gamma 90.00
_cell_formula_units_Z 4
_cell_length_a 14.127(2)
_cell_length_b 35.084(6)
_cell_length_c 19.619(3)
_cell_measurement_reflns_used 966
_cell_measurement_temperature 193(2)
_cell_measurement_theta_max 17.98
_cell_measurement_theta_min 2.26
_cell_volume 9582(3)
_computing_cell_refinement 'SMART (Bruker, 2001)'
_computing_data_collection 'SMART (Bruker, 2001)'
_computing_data_reduction 'SAINT (Bruker, 2003)'
_computing_molecular_graphics 'SHELXTL (Bruker, 2000)'
_computing_publication_material 'SHELXTL (Bruker, 2000)'
_computing_structure_refinement 'SHELXL-97 (Sheldrick, 1997)'
_computing_structure_solution 'SHELXS-97 (Sheldrick, 1990)'
_diffrn_ambient_temperature 193(2)
_diffrn_measured_fraction_theta_full 0.999
_diffrn_measured_fraction_theta_max 0.999
_diffrn_measurement_device_type 'Bruker Smart APEX CCD'
_diffrn_measurement_method \w
_diffrn_radiation_monochromator graphite
_diffrn_radiation_source 'fine-focus sealed tube'
_diffrn_radiation_type MoK\a
_diffrn_radiation_wavelength 0.71073
_diffrn_reflns_av_R_equivalents 0.0967
_diffrn_reflns_av_sigmaI/netI 0.1012
_diffrn_reflns_limit_h_max 15
_diffrn_reflns_limit_h_min -15
_diffrn_reflns_limit_k_max 37
_diffrn_reflns_limit_k_min -28
_diffrn_reflns_limit_l_max 21
_diffrn_reflns_limit_l_min -21
_diffrn_reflns_number 43439
_diffrn_reflns_theta_full 22.50
_diffrn_reflns_theta_max 22.50
_diffrn_reflns_theta_min 1.20
_diffrn_standards_decay_% 'no decay, variation 0.0014'
_diffrn_standards_interval_count 153
_exptl_absorpt_coefficient_mu 1.010
_exptl_absorpt_correction_T_max 0.9607
_exptl_absorpt_correction_T_min 0.6217
_exptl_absorpt_correction_type multi-scan
_exptl_absorpt_process_details 'SADABS (Sheldrick, 2002a)'
_exptl_crystal_colour brown
_exptl_crystal_density_diffrn 1.386
_exptl_crystal_density_method 'not measured'
_exptl_crystal_description platelet
_exptl_crystal_F_000 4208
_exptl_crystal_size_max 0.52
_exptl_crystal_size_mid 0.06
_exptl_crystal_size_min 0.04
_refine_diff_density_max 0.834
_refine_diff_density_min -0.580
_refine_diff_density_rms 0.083
_refine_ls_extinction_method none
_refine_ls_goodness_of_fit_ref 1.021
_refine_ls_hydrogen_treatment constr
_refine_ls_matrix_type full
_refine_ls_number_parameters 1219
_refine_ls_number_reflns 12518
_refine_ls_number_restraints 727
_refine_ls_restrained_S_all 1.049
_refine_ls_R_factor_all 0.1294
_refine_ls_R_factor_gt 0.0708
_refine_ls_shift/su_max 0.003
_refine_ls_shift/su_mean 0.000
_refine_ls_structure_factor_coef Fsqd
_refine_ls_weighting_details 'calc w=1/[\s^2^(Fo^2^)+(0.1011P)^2^+2.2009P] where P=(Fo^2^+2Fc^2^)/3'
_refine_ls_weighting_scheme calc
_refine_ls_wR_factor_gt 0.1657
_refine_ls_wR_factor_ref 0.1967
_reflns_number_gt 7447
_reflns_number_total 12518
_reflns_threshold_expression >2sigma(I)
_cod_data_source_file ic062362zsi20061211_062510_5.cif
_cod_data_source_block 11
_cod_depositor_comments
;
The following automatic conversions were performed:
'_symmetry_cell_setting' value 'Monoclinic' changed to 'monoclinic'
according to '/home/saulius/struct/CIF-dictionaries/cif_core.dic'
dictionary named 'cif_core.dic' version 2.4.1 from 2010-06-29.

Automatic conversion script
Id: cif_fix_enum 1527 2010-12-29 10:47:43Z saulius 
;
_cod_original_cell_volume 9581(3)
_cod_database_code 4307856

loop_
_symmetry_equiv_pos_as_xyz
'x, y, z'
'-x+1/2, y+1/2, -z+1/2'
'-x, -y, -z'
'x-1/2, -y-1/2, z-1/2'

loop_
_atom_site_label
_atom_site_type_symbol
_atom_site_fract_x
_atom_site_fract_y
_atom_site_fract_z
_atom_site_U_iso_or_equiv
_atom_site_adp_type
_atom_site_occupancy
_atom_site_symmetry_multiplicity
_atom_site_calc_flag
_atom_site_refinement_flags
_atom_site_disorder_assembly
_atom_site_disorder_group
Fe1 Fe -0.12615(9) 0.29505(3) 0.69636(6) 0.0502(4) Uani 1 1 d . . .
Fe2 Fe -0.13621(8) 0.30576(3) 0.83272(6) 0.0470(3) Uani 1 1 d . . .
Fe3 Fe 0.00687(9) 0.26241(3) 0.79533(6) 0.0479(3) Uani 1 1 d . . .
Fe4 Fe -0.18145(9) 0.22941(3) 0.78352(6) 0.0487(3) Uani 1 1 d . . .
S1 S -0.25791(16) 0.29054(6) 0.74947(12) 0.0521(6) Uani 1 1 d . . .
S2 S -0.07251(17) 0.23339(6) 0.70054(12) 0.0532(6) Uani 1 1 d . . .
S3 S -0.07988(16) 0.24890(6) 0.88175(11) 0.0505(6) Uani 1 1 d . . .
S4 S -0.01854(15) 0.32639(6) 0.77289(11) 0.0473(6) Uani 1 1 d . . .
S5 S -0.33635(17) 0.21191(6) 0.80549(13) 0.0602(7) Uani 1 1 d . . .
S6 S -0.15625(18) 0.16226(7) 0.77929(14) 0.0647(7) Uani 1 1 d . . .
S7 S -0.18405(17) 0.34804(7) 0.90904(14) 0.0655(7) Uani 1 1 d . A .
S8 S -0.1479(2) 0.31152(7) 0.58225(13) 0.0721(8) Uani 1 1 d . . .
S9 S 0.16120(17) 0.24533(7) 0.83863(13) 0.0618(7) Uani 1 1 d . A .
S11 S -0.03341(17) 0.45593(6) 0.67700(12) 0.0575(6) Uani 1 1 d . . .
S12 S 0.00111(16) 0.46375(6) 0.83581(12) 0.0528(6) Uani 1 1 d . . .
S13 S 0.17417(16) 0.41531(7) 0.93001(12) 0.0549(6) Uani 1 1 d . A .
S14 S 0.32038(17) 0.37155(7) 0.85779(14) 0.0700(8) Uani 1 1 d . . .
S15 S 0.2852(2) 0.36499(8) 0.68951(15) 0.0821(9) Uani 1 1 d . A .
S16 S 0.13136(19) 0.41677(7) 0.60387(13) 0.0660(7) Uani 1 1 d . . .
C1 C 0.0625(6) 0.4293(2) 0.7254(5) 0.049(2) Uani 1 1 d . . .
C2 C 0.0750(6) 0.4318(2) 0.7980(5) 0.048(2) Uani 1 1 d . A .
C3 C 0.1515(6) 0.4121(2) 0.8386(4) 0.047(2) Uani 1 1 d . . .
C4 C 0.2154(6) 0.3916(2) 0.8062(5) 0.053(2) Uani 1 1 d . A .
C5 C 0.2039(6) 0.3893(2) 0.7341(5) 0.056(3) Uani 1 1 d . . .
C6 C 0.1304(6) 0.4103(2) 0.6941(5) 0.053(2) Uani 1 1 d . A .
C11 C -0.0852(6) 0.4242(2) 0.6094(4) 0.053(2) Uani 1 1 d . . .
C12 C -0.0935(6) 0.3854(2) 0.6210(5) 0.052(2) Uani 1 1 d . . .
H12 H -0.0677 0.3753 0.6652 0.062 Uiso 1 1 calc R . .
C13 C -0.1376(7) 0.3614(3) 0.5707(5) 0.061(3) Uani 1 1 d . . .
C14 C -0.1768(8) 0.3772(3) 0.5055(5) 0.077(3) Uani 1 1 d . . .
C15 C -0.1690(8) 0.4156(3) 0.4958(6) 0.086(3) Uani 1 1 d . . .
H15 H -0.1977 0.4259 0.4524 0.103 Uiso 1 1 calc R . .
C16 C -0.1215(7) 0.4407(3) 0.5457(5) 0.070(3) Uani 1 1 d . . .
C17 C -0.1126(8) 0.4825(3) 0.5302(5) 0.088(3) Uani 1 1 d . . .
H17A H -0.1496 0.4974 0.5587 0.132 Uiso 1 1 calc R . .
H17B H -0.1374 0.4872 0.4812 0.132 Uiso 1 1 calc R . .
H17C H -0.0448 0.4900 0.5406 0.132 Uiso 1 1 calc R . .
C18 C -0.2255(11) 0.3514(4) 0.4467(6) 0.142(6) Uani 1 1 d . . .
H18A H -0.2636 0.3670 0.4107 0.213 Uiso 1 1 calc R . .
H18B H -0.2675 0.3332 0.4649 0.213 Uiso 1 1 calc R . .
H18C H -0.1763 0.3375 0.4270 0.213 Uiso 1 1 calc R . .
C21 C 0.0444(7) 0.5080(2) 0.8110(4) 0.051(2) Uani 1 1 d . . .
C22 C 0.1418(7) 0.5147(3) 0.8176(5) 0.062(3) Uani 1 1 d . . .
H22 H 0.1862 0.4948 0.8319 0.074 Uiso 1 1 calc R . .
C23 C 0.1750(8) 0.5508(3) 0.8032(5) 0.074(3) Uani 1 1 d . . .
H23 H 0.2421 0.5551 0.8066 0.089 Uiso 1 1 calc R . .
C24 C 0.1111(10) 0.5803(3) 0.7841(5) 0.078(3) Uani 1 1 d . . .
C25 C 0.0122(9) 0.5733(3) 0.7792(5) 0.078(3) Uani 1 1 d . . .
H25 H -0.0327 0.5934 0.7671 0.093 Uiso 1 1 calc R . .
C26 C -0.0193(7) 0.5375(3) 0.7918(4) 0.061(3) Uani 1 1 d . . .
H26 H -0.0864 0.5329 0.7872 0.073 Uiso 1 1 calc R . .
C27 C 0.1462(9) 0.6194(3) 0.7682(7) 0.115(5) Uani 1 1 d . . .
H27A H 0.1949 0.6280 0.8068 0.173 Uiso 1 1 calc R . .
H27B H 0.0921 0.6373 0.7617 0.173 Uiso 1 1 calc R . .
H27C H 0.1743 0.6183 0.7259 0.173 Uiso 1 1 calc R . .
C31 C 0.0594(6) 0.4117(2) 0.9554(4) 0.049(2) Uani 1 1 d . . .
C32 C -0.0071(6) 0.3850(2) 0.9255(4) 0.045(2) Uani 1 1 d . A .
H32 H 0.0088 0.3686 0.8905 0.054 Uiso 1 1 calc R . .
C33 C -0.0971(6) 0.3814(2) 0.9455(4) 0.048(2) Uani 1 1 d . . .
C34 C -0.1182(6) 0.4054(2) 0.9991(5) 0.053(2) Uani 1 1 d . A .
C35 C -0.0500(6) 0.4316(2) 1.0276(4) 0.053(2) Uani 1 1 d . . .
H35 H -0.0649 0.4475 1.0636 0.064 Uiso 1 1 calc R A .
C36 C 0.0396(6) 0.4365(2) 1.0073(4) 0.048(2) Uani 1 1 d . A .
C37 C -0.2115(6) 0.4025(3) 1.0244(5) 0.077(3) Uani 1 1 d . . .
H37A H -0.2168 0.4233 1.0567 0.115 Uiso 1 1 calc R A .
H37B H -0.2147 0.3780 1.0479 0.115 Uiso 1 1 calc R . .
H37C H -0.2644 0.4041 0.9850 0.115 Uiso 1 1 calc R . .
C38 C 0.1079(7) 0.4673(2) 1.0385(5) 0.067(3) Uani 1 1 d . . .
H38A H 0.0748 0.4846 1.0659 0.100 Uiso 1 1 calc R A .
H38B H 0.1305 0.4816 1.0015 0.100 Uiso 1 1 calc R . .
H38C H 0.1629 0.4557 1.0684 0.100 Uiso 1 1 calc R . .
C51 C 0.2989(6) 0.3190(2) 0.7273(4) 0.052(2) Uani 1 1 d . . .
C52 C 0.2299(6) 0.3022(2) 0.7606(5) 0.055(2) Uani 1 1 d . A .
H52 H 0.1725 0.3159 0.7629 0.066 Uiso 1 1 calc R . .
C53 C 0.2415(6) 0.2662(2) 0.7905(4) 0.052(2) Uani 1 1 d . . .
C54 C 0.3273(8) 0.2466(3) 0.7851(6) 0.079(3) Uani 1 1 d . A .
C55 C 0.3920(7) 0.2632(3) 0.7484(6) 0.079(3) Uani 1 1 d . . .
H55 H 0.4475 0.2491 0.7426 0.094 Uiso 1 1 calc R A .
C56 C 0.3799(6) 0.2989(3) 0.7200(5) 0.054(2) Uani 1 1 d . A .
C57 C 0.3499(10) 0.2089(4) 0.8215(8) 0.129(5) Uani 1 1 d U . .
H57A H 0.3018 0.1900 0.8022 0.193 Uiso 1 1 calc R A .
H57B H 0.3489 0.2120 0.8710 0.193 Uiso 1 1 calc R . .
H57C H 0.4138 0.2003 0.8150 0.193 Uiso 1 1 calc R . .
C58 C 0.4549(7) 0.3149(3) 0.6812(5) 0.079(3) Uani 1 1 d . . .
H58A H 0.5157 0.3014 0.6953 0.118 Uiso 1 1 calc R A .
H58B H 0.4642 0.3421 0.6919 0.118 Uiso 1 1 calc R . .
H58C H 0.4333 0.3117 0.6314 0.118 Uiso 1 1 calc R . .
C61 C 0.2267(7) 0.4508(3) 0.6116(5) 0.068(3) Uani 1 1 d . . .
C62 C 0.2940(9) 0.4469(3) 0.5679(7) 0.099(4) Uani 1 1 d . . .
H62 H 0.2935 0.4253 0.5386 0.119 Uiso 1 1 calc R . .
C63 C 0.3634(9) 0.4762(4) 0.5683(7) 0.101(4) Uani 1 1 d U . .
H63 H 0.4079 0.4746 0.5371 0.121 Uiso 1 1 calc R . .
C64 C 0.3678(9) 0.5055(4) 0.6110(8) 0.110(5) Uani 1 1 d . . .
C65 C 0.3021(10) 0.5086(4) 0.6558(7) 0.108(4) Uani 1 1 d . . .
H65 H 0.3053 0.5295 0.6869 0.129 Uiso 1 1 calc R . .
C66 C 0.2323(8) 0.4813(3) 0.6547(6) 0.082(3) Uani 1 1 d . . .
H66 H 0.1868 0.4837 0.6849 0.098 Uiso 1 1 calc R . .
C67 C 0.4446(10) 0.5377(4) 0.6088(9) 0.165(7) Uani 1 1 d . . .
H67A H 0.4981 0.5276 0.5885 0.247 Uiso 1 1 calc R . .
H67B H 0.4685 0.5467 0.6559 0.247 Uiso 1 1 calc R . .
H67C H 0.4149 0.5590 0.5806 0.247 Uiso 1 1 calc R . .
C71 C -0.3284(7) 0.1630(2) 0.8249(5) 0.055(2) Uani 1 1 d . . .
C72 C -0.2513(7) 0.1412(3) 0.8107(5) 0.065(3) Uani 1 1 d . . .
C73 C -0.2511(8) 0.1019(3) 0.8264(6) 0.083(3) Uani 1 1 d . . .
H73 H -0.2008 0.0865 0.8150 0.100 Uiso 1 1 calc R . .
C74 C -0.3206(9) 0.0851(3) 0.8574(6) 0.092(4) Uani 1 1 d . . .
H74 H -0.3158 0.0588 0.8691 0.110 Uiso 1 1 calc R . .
C75 C -0.3978(8) 0.1062(3) 0.8720(5) 0.074(3) Uani 1 1 d . . .
C76 C -0.4013(7) 0.1446(3) 0.8545(5) 0.070(3) Uani 1 1 d . . .
H76 H -0.4549 0.1592 0.8628 0.083 Uiso 1 1 calc R . .
C77 C -0.4756(8) 0.0878(3) 0.9049(5) 0.105(4) Uani 1 1 d . . .
H77A H -0.5208 0.1073 0.9150 0.157 Uiso 1 1 calc R . .
H77B H -0.4466 0.0751 0.9479 0.157 Uiso 1 1 calc R . .
H77C H -0.5100 0.0689 0.8730 0.157 Uiso 1 1 calc R . .
C41' C 0.3914(9) 0.4087(3) 0.8952(6) 0.057(7) Uani 0.50 1 d PRDU A 1
C42' C 0.4580(9) 0.4019(4) 0.9546(6) 0.069(7) Uani 0.50 1 d PRDU A 1
H42' H 0.4566 0.3787 0.9792 0.083 Uiso 0.50 1 calc PR B 1
C43' C 0.5263(12) 0.4293(4) 0.9777(10) 0.080(7) Uani 0.50 1 d PDU A 1
H43' H 0.5700 0.4253 1.0195 0.096 Uiso 0.50 1 calc PR A 1
C44' C 0.5319(15) 0.4630(6) 0.9402(10) 0.059(6) Uani 0.50 1 d PDU A 1
C45' C 0.4636(14) 0.4705(6) 0.8815(10) 0.064(6) Uani 0.50 1 d PDU A 1
H45' H 0.4641 0.4940 0.8572 0.077 Uiso 0.50 1 calc PR A 1
C46' C 0.3945(15) 0.4427(5) 0.8594(11) 0.052(6) Uani 0.50 1 d PDU A 1
H46' H 0.3484 0.4472 0.8189 0.062 Uiso 0.50 1 calc PR A 1
C47' C 0.6116(16) 0.4921(6) 0.9648(13) 0.109(6) Uani 0.50 1 d PDU A 1
H47A H 0.6036 0.5143 0.9340 0.163 Uiso 0.50 1 calc PR A 1
H47B H 0.6743 0.4804 0.9640 0.163 Uiso 0.50 1 calc PR A 1
H47C H 0.6077 0.5002 1.0120 0.163 Uiso 0.50 1 calc PR A 1
C41" C 0.3899(14) 0.4174(6) 0.8744(10) 0.054(6) Uani 0.50 1 d PDU A 2
C42" C 0.3755(15) 0.4501(6) 0.8339(11) 0.064(7) Uani 0.50 1 d PDU A 2
H42" H 0.3243 0.4518 0.7958 0.077 Uiso 0.50 1 calc PR A 2
C43" C 0.4393(15) 0.4802(6) 0.8516(12) 0.097(9) Uani 0.50 1 d PDU A 2
H43" H 0.4303 0.5030 0.8251 0.117 Uiso 0.50 1 calc PR A 2
C44" C 0.5159(15) 0.4781(6) 0.9065(12) 0.083(8) Uani 0.50 1 d PDU A 2
C45" C 0.5276(19) 0.4457(6) 0.9483(14) 0.083(8) Uani 0.50 1 d PDU A 2
H45" H 0.5771 0.4443 0.9876 0.100 Uiso 0.50 1 calc PR A 2
C46" C 0.4643(15) 0.4153(6) 0.9307(11) 0.087(8) Uani 0.50 1 d PDU A 2
H46" H 0.4722 0.3927 0.9577 0.105 Uiso 0.50 1 calc PR A 2
C47" C 0.5854(17) 0.5116(6) 0.9270(13) 0.109(6) Uani 0.50 1 d PDU A 2
H47D H 0.6342 0.5042 0.9664 0.163 Uiso 0.50 1 calc PR A 2
H47E H 0.5494 0.5336 0.9397 0.163 Uiso 0.50 1 calc PR A 2
H47F H 0.6168 0.5184 0.8878 0.163 Uiso 0.50 1 calc PR A 2
N1 N 0.6379(7) 0.1971(2) 0.5667(4) 0.076(2) Uani 1 1 d . . .
C11' C 0.6742(8) 0.1927(3) 0.4995(5) 0.076(3) Uani 1 1 d . . .
H11A H 0.6345 0.2088 0.4642 0.091 Uiso 1 1 calc R . .
H11B H 0.6651 0.1658 0.4842 0.091 Uiso 1 1 calc R . .
C12' C 0.7808(8) 0.2035(3) 0.5024(6) 0.099(4) Uani 1 1 d . . .
H12A H 0.7985 0.1997 0.4567 0.149 Uiso 1 1 calc R . .
H12B H 0.8211 0.1872 0.5363 0.149 Uiso 1 1 calc R . .
H12C H 0.7904 0.2302 0.5161 0.149 Uiso 1 1 calc R . .
C13' C 0.6489(7) 0.2381(3) 0.5923(5) 0.068(3) Uani 1 1 d . . .
H13A H 0.6227 0.2399 0.6359 0.081 Uiso 1 1 calc R . .
H13B H 0.7183 0.2441 0.6033 0.081 Uiso 1 1 calc R . .
C14' C 0.6013(8) 0.2680(3) 0.5436(6) 0.085(3) Uani 1 1 d . . .
H14A H 0.6131 0.2932 0.5649 0.127 Uiso 1 1 calc R . .
H14B H 0.5319 0.2632 0.5335 0.127 Uiso 1 1 calc R . .
H14C H 0.6275 0.2671 0.5005 0.127 Uiso 1 1 calc R . .
C15' C 0.5337(8) 0.1859(3) 0.5529(6) 0.092(4) Uani 1 1 d . . .
H15A H 0.5286 0.1595 0.5347 0.110 Uiso 1 1 calc R . .
H15B H 0.4994 0.2027 0.5163 0.110 Uiso 1 1 calc R . .
C16' C 0.4838(10) 0.1879(4) 0.6146(7) 0.136(6) Uani 1 1 d . . .
H16A H 0.4166 0.1802 0.6010 0.205 Uiso 1 1 calc R . .
H16B H 0.4866 0.2140 0.6323 0.205 Uiso 1 1 calc R . .
H16C H 0.5158 0.1707 0.6507 0.205 Uiso 1 1 calc R . .
C17' C 0.6950(8) 0.1729(3) 0.6239(5) 0.085(3) Uani 1 1 d . . .
H17D H 0.7632 0.1808 0.6302 0.102 Uiso 1 1 calc R . .
H17E H 0.6714 0.1783 0.6676 0.102 Uiso 1 1 calc R . .
C18' C 0.6900(9) 0.1304(3) 0.6116(6) 0.104(4) Uani 1 1 d . . .
H18D H 0.7288 0.1173 0.6509 0.156 Uiso 1 1 calc R . .
H18E H 0.7149 0.1244 0.5692 0.156 Uiso 1 1 calc R . .
H18F H 0.6231 0.1219 0.6069 0.156 Uiso 1 1 calc R . .
N2 N 0.1551(5) 0.0729(2) 0.2224(4) 0.083(3) Uani 1 1 d D . .
C21' C 0.1190(14) 0.0472(5) 0.1611(8) 0.094(11) Uani 0.50 1 d PDU C 1
H21A H 0.0793 0.0271 0.1776 0.113 Uiso 0.50 1 calc PR C 1
H21B H 0.0756 0.0626 0.1268 0.113 Uiso 0.50 1 calc PR C 1
C22' C 0.1897(16) 0.0279(6) 0.1236(13) 0.100(9) Uani 0.50 1 d PD C 1
H22A H 0.1556 0.0101 0.0895 0.151 Uiso 0.50 1 calc PR C 1
H22B H 0.2369 0.0140 0.1568 0.151 Uiso 0.50 1 calc PR C 1
H22C H 0.2226 0.0471 0.0999 0.151 Uiso 0.50 1 calc PR C 1
C23' C 0.2289(16) 0.0507(6) 0.2712(11) 0.136(14) Uani 0.50 1 d PDU C 1
H23A H 0.2837 0.0448 0.2476 0.163 Uiso 0.50 1 calc PR C 1
H23B H 0.2533 0.0669 0.3118 0.163 Uiso 0.50 1 calc PR C 1
C24' C 0.191(2) 0.0143(8) 0.2959(16) 0.178(14) Uani 0.50 1 d PDU C 1
H24A H 0.2417 0.0014 0.3278 0.267 Uiso 0.50 1 calc PR C 1
H24B H 0.1686 -0.0023 0.2563 0.267 Uiso 0.50 1 calc PR C 1
H24C H 0.1369 0.0200 0.3199 0.267 Uiso 0.50 1 calc PR C 1
C25' C 0.0629(13) 0.0831(9) 0.2470(16) 0.104(17) Uani 0.50 1 d PDU C 1
H25A H 0.0163 0.0941 0.2086 0.125 Uiso 0.50 1 calc PR C 1
H25B H 0.0341 0.0602 0.2645 0.125 Uiso 0.50 1 calc PR C 1
C26' C 0.088(2) 0.1120(8) 0.3039(18) 0.099(12) Uani 0.50 1 d PDU C 1
H26A H 0.0363 0.1134 0.3312 0.149 Uiso 0.50 1 calc PR C 1
H26B H 0.0971 0.1370 0.2838 0.149 Uiso 0.50 1 calc PR C 1
H26C H 0.1479 0.1043 0.3339 0.149 Uiso 0.50 1 calc PR C 1
C27' C 0.2031(15) 0.1070(6) 0.1963(12) 0.077(12) Uani 0.50 1 d PD C 1
H27D H 0.2164 0.1255 0.2350 0.093 Uiso 0.50 1 calc PR C 1
H27E H 0.2661 0.0984 0.1864 0.093 Uiso 0.50 1 calc PR C 1
C28' C 0.1550(15) 0.1284(5) 0.1345(12) 0.082(8) Uani 0.50 1 d PD C 1
H28A H 0.1965 0.1493 0.1246 0.123 Uiso 0.50 1 calc PR C 1
H28B H 0.0939 0.1387 0.1436 0.123 Uiso 0.50 1 calc PR C 1
H28C H 0.1428 0.1112 0.0947 0.123 Uiso 0.50 1 calc PR C 1
C21" C 0.1285(14) 0.0337(4) 0.1965(15) 0.083(8) Uani 0.50 1 d PD C 2
H21C H 0.0711 0.0352 0.1597 0.099 Uiso 0.50 1 calc PR C 2
H21D H 0.1111 0.0183 0.2348 0.099 Uiso 0.50 1 calc PR C 2
C22" C 0.2077(18) 0.0141(7) 0.1684(15) 0.118(12) Uani 0.50 1 d PDU C 2
H22D H 0.1880 -0.0120 0.1549 0.177 Uiso 0.50 1 calc PR C 2
H22E H 0.2655 0.0134 0.2039 0.177 Uiso 0.50 1 calc PR C 2
H22F H 0.2214 0.0280 0.1278 0.177 Uiso 0.50 1 calc PR C 2
C23" C 0.2414(9) 0.0714(6) 0.2813(7) 0.082(8) Uani 0.50 1 d PD C 2
H23C H 0.2973 0.0628 0.2610 0.099 Uiso 0.50 1 calc PR C 2
H23D H 0.2551 0.0979 0.2973 0.099 Uiso 0.50 1 calc PR C 2
C24" C 0.2392(16) 0.0475(7) 0.3445(10) 0.091(7) Uani 0.50 1 d PD C 2
H24D H 0.2988 0.0513 0.3775 0.137 Uiso 0.50 1 calc PR C 2
H24E H 0.2331 0.0206 0.3313 0.137 Uiso 0.50 1 calc PR C 2
H24F H 0.1843 0.0550 0.3659 0.137 Uiso 0.50 1 calc PR C 2
C25" C 0.0737(11) 0.0891(6) 0.2549(11) 0.042(8) Uani 0.50 1 d PDU C 2
H25C H 0.0523 0.0684 0.2831 0.051 Uiso 0.50 1 calc PR C 2
H25D H 0.0198 0.0941 0.2166 0.051 Uiso 0.50 1 calc PR C 2
C26" C 0.0854(18) 0.1252(7) 0.3006(15) 0.072(8) Uani 0.50 1 d PDU C 2
H26D H 0.0282 0.1285 0.3221 0.108 Uiso 0.50 1 calc PR C 2
H26E H 0.0932 0.1475 0.2720 0.108 Uiso 0.50 1 calc PR C 2
H26F H 0.1421 0.1225 0.3367 0.108 Uiso 0.50 1 calc PR C 2
C27" C 0.1989(15) 0.0989(7) 0.1752(10) 0.089(13) Uani 0.50 1 d PD C 2
H27F H 0.2230 0.1225 0.1998 0.106 Uiso 0.50 1 calc PR C 2
H27G H 0.2531 0.0861 0.1586 0.106 Uiso 0.50 1 calc PR C 2
C28" C 0.1257(15) 0.1074(8) 0.1196(10) 0.130(12) Uani 0.50 1 d PDU C 2
H28D H 0.1502 0.1251 0.0880 0.195 Uiso 0.50 1 calc PR C 2
H28E H 0.0716 0.1191 0.1370 0.195 Uiso 0.50 1 calc PR C 2
H28F H 0.1042 0.0838 0.0948 0.195 Uiso 0.50 1 calc PR C 2
S1' S 0.9379(4) 0.11572(14) 0.9465(3) 0.1379(17) Uani 0.85 1 d PD D 1
O1' O 0.9721(9) 0.0924(3) 1.0136(7) 0.214(6) Uani 0.85 1 d PD D 1
C1' C 1.0247(12) 0.1485(4) 0.9357(9) 0.185(8) Uani 0.85 1 d PD D 1
H1'1 H 1.0793 0.1354 0.9213 0.277 Uiso 0.85 1 calc PR D 1
H1'2 H 1.0464 0.1618 0.9795 0.277 Uiso 0.85 1 calc PR D 1
H1'3 H 0.9980 0.1670 0.9001 0.277 Uiso 0.85 1 calc PR D 1
C2' C 0.8505(11) 0.1483(4) 0.9721(6) 0.170(7) Uani 0.85 1 d PD D 1
H2'1 H 0.7933 0.1341 0.9793 0.255 Uiso 0.85 1 calc PR D 1
H2'2 H 0.8324 0.1674 0.9357 0.255 Uiso 0.85 1 calc PR D 1
H2'3 H 0.8786 0.1612 1.0152 0.255 Uiso 0.85 1 calc PR D 1
S1" S 0.9650(12) 0.1387(5) 1.0036(11) 0.1379(17) Uani 0.15 1 d PD E 2
O1" O 0.9721(9) 0.0924(3) 1.0136(7) 0.214(6) Uani 0.15 1 d PD E 2
C1" C 1.0247(12) 0.1485(4) 0.9357(9) 0.185(8) Uani 0.15 1 d PD E 2
H1"1 H 1.0937 0.1441 0.9504 0.277 Uiso 0.15 1 calc PR E 2
H1"2 H 1.0138 0.1752 0.9216 0.277 Uiso 0.15 1 calc PR E 2
H1"3 H 1.0006 0.1318 0.8966 0.277 Uiso 0.15 1 calc PR E 2
C2" C 0.8505(11) 0.1483(4) 0.9721(6) 0.170(7) Uani 0.15 1 d PD E 2
H2"1 H 0.8113 0.1440 1.0081 0.255 Uiso 0.15 1 calc PR E 2
H2"2 H 0.8282 0.1317 0.9325 0.255 Uiso 0.15 1 calc PR E 2
H2"3 H 0.8446 0.1750 0.9572 0.255 Uiso 0.15 1 calc PR E 2
S2' S 0.0761(8) 0.1102(3) 0.6768(5) 0.231(5) Uani 0.60 1 d PD F 1
O2' O 0.0754(14) 0.0692(6) 0.6969(10) 0.287(8) Uani 0.60 1 d PDU F 1
C3' C -0.0357(11) 0.1229(4) 0.6429(8) 0.175(7) Uani 0.60 1 d PDU F 1
H3'1 H -0.0530 0.1118 0.5966 0.262 Uiso 0.60 1 calc PR F 1
H3'2 H -0.0398 0.1507 0.6397 0.262 Uiso 0.60 1 calc PR F 1
H3'3 H -0.0801 0.1136 0.6725 0.262 Uiso 0.60 1 calc PR F 1
C4' C 0.0807(11) 0.1349(4) 0.7556(7) 0.149(6) Uani 0.60 1 d PDU F 1
H4'1 H 0.1430 0.1304 0.7851 0.223 Uiso 0.60 1 calc PR F 1
H4'2 H 0.0292 0.1257 0.7792 0.223 Uiso 0.60 1 calc PR F 1
H4'3 H 0.0723 0.1622 0.7464 0.223 Uiso 0.60 1 calc PR F 1
S2" S 0.0064(11) 0.0953(4) 0.7178(8) 0.231(5) Uani 0.40 1 d PD G 2
O2" O 0.0754(14) 0.0692(6) 0.6969(10) 0.287(8) Uani 0.40 1 d PD G 2
C3" C -0.0357(11) 0.1229(4) 0.6429(8) 0.175(7) Uani 0.40 1 d PD G 2
H3"1 H -0.0806 0.1077 0.6102 0.262 Uiso 0.40 1 calc PR G 2
H3"2 H 0.0188 0.1306 0.6212 0.262 Uiso 0.40 1 calc PR G 2
H3"3 H -0.0686 0.1456 0.6561 0.262 Uiso 0.40 1 calc PR G 2
C4" C 0.0807(11) 0.1349(4) 0.7556(7) 0.149(6) Uani 0.40 1 d PD G 2
H4"1 H 0.1152 0.1275 0.8013 0.223 Uiso 0.40 1 calc PR G 2
H4"2 H 0.0398 0.1570 0.7603 0.223 Uiso 0.40 1 calc PR G 2
H4"3 H 0.1270 0.1415 0.7256 0.223 Uiso 0.40 1 calc PR G 2
N3 N 0.6274(7) 0.2516(3) 1.0199(5) 0.108(3) Uani 1 1 d D . .
C31' C 0.7210(13) 0.2632(8) 0.9953(13) 0.168(12) Uani 0.50 1 d PDU H 1
H31A H 0.7321 0.2908 1.0034 0.202 Uiso 0.50 1 calc PR H 1
H31B H 0.7144 0.2585 0.9450 0.202 Uiso 0.50 1 calc PR H 1
C32' C 0.8089(14) 0.2406(9) 1.0337(19) 0.197(16) Uani 0.50 1 d PDU H 1
H32A H 0.8677 0.2500 1.0192 0.295 Uiso 0.50 1 calc PR H 1
H32B H 0.8008 0.2134 1.0224 0.295 Uiso 0.50 1 calc PR H 1
H32C H 0.8136 0.2440 1.0837 0.295 Uiso 0.50 1 calc PR H 1
C33' C 0.6291(16) 0.2576(6) 1.0958(9) 0.116(8) Uani 0.50 1 d PDU H 1
H33A H 0.6560 0.2343 1.1204 0.140 Uiso 0.50 1 calc PR H 1
H33B H 0.5618 0.2599 1.1034 0.140 Uiso 0.50 1 calc PR H 1
C34' C 0.685(2) 0.2915(7) 1.1296(12) 0.161(12) Uani 0.50 1 d PDU H 1
H34A H 0.6824 0.2915 1.1792 0.241 Uiso 0.50 1 calc PR H 1
H34B H 0.6558 0.3151 1.1087 0.241 Uiso 0.50 1 calc PR H 1
H34C H 0.7515 0.2899 1.1226 0.241 Uiso 0.50 1 calc PR H 1
C35' C 0.549(2) 0.2757(8) 0.973(2) 0.297(18) Uani 0.50 1 d PDU H 1
H35A H 0.5235 0.2607 0.9305 0.357 Uiso 0.50 1 calc PR H 1
H35B H 0.4944 0.2803 0.9976 0.357 Uiso 0.50 1 calc PR H 1
C36' C 0.586(2) 0.3138(8) 0.9510(17) 0.29(2) Uani 0.50 1 d PDU H 1
H36A H 0.5317 0.3291 0.9277 0.430 Uiso 0.50 1 calc PR H 1
H36B H 0.6314 0.3095 0.9194 0.430 Uiso 0.50 1 calc PR H 1
H36C H 0.6179 0.3274 0.9921 0.430 Uiso 0.50 1 calc PR H 1
C37' C 0.610(2) 0.2095(5) 0.9959(12) 0.153(10) Uani 0.50 1 d PDU H 1
H37D H 0.5440 0.2073 0.9695 0.183 Uiso 0.50 1 calc PR H 1
H37E H 0.6551 0.2031 0.9641 0.183 Uiso 0.50 1 calc PR H 1
C38' C 0.622(2) 0.1806(4) 1.0537(15) 0.182(16) Uani 0.50 1 d PDU H 1
H38D H 0.6109 0.1549 1.0341 0.273 Uiso 0.50 1 calc PR H 1
H38E H 0.5760 0.1858 1.0845 0.273 Uiso 0.50 1 calc PR H 1
H38F H 0.6876 0.1821 1.0799 0.273 Uiso 0.50 1 calc PR H 1
C31" C 0.7164(15) 0.2377(7) 0.9928(14) 0.202(15) Uani 0.50 1 d PDU H 2
H31C H 0.7398 0.2585 0.9658 0.242 Uiso 0.50 1 calc PR H 2
H31D H 0.6980 0.2160 0.9610 0.242 Uiso 0.50 1 calc PR H 2
C32" C 0.7999(15) 0.2249(9) 1.0508(17) 0.26(2) Uani 0.50 1 d PDU H 2
H32D H 0.8553 0.2173 1.0299 0.397 Uiso 0.50 1 calc PR H 2
H32E H 0.7787 0.2033 1.0760 0.397 Uiso 0.50 1 calc PR H 2
H32F H 0.8182 0.2461 1.0829 0.397 Uiso 0.50 1 calc PR H 2
C33" C 0.6584(15) 0.2898(6) 1.0592(13) 0.204(14) Uani 0.50 1 d PDU H 2
H33C H 0.7210 0.2858 1.0897 0.244 Uiso 0.50 1 calc PR H 2
H33D H 0.6679 0.3095 1.0248 0.244 Uiso 0.50 1 calc PR H 2
C34" C 0.589(2) 0.3046(8) 1.1016(16) 0.26(2) Uani 0.50 1 d PDU H 2
H34D H 0.6179 0.3260 1.1298 0.392 Uiso 0.50 1 calc PR H 2
H34E H 0.5727 0.2843 1.1319 0.392 Uiso 0.50 1 calc PR H 2
H34F H 0.5306 0.3132 1.0712 0.392 Uiso 0.50 1 calc PR H 2
C35" C 0.5356(17) 0.2607(8) 0.9664(17) 0.265(18) Uani 0.50 1 d PDU H 2
H35C H 0.5107 0.2369 0.9428 0.318 Uiso 0.50 1 calc PR H 2
H35D H 0.4855 0.2710 0.9909 0.318 Uiso 0.50 1 calc PR H 2
C36" C 0.556(2) 0.2897(9) 0.9124(12) 0.172(13) Uani 0.50 1 d PDU H 2
H36D H 0.4997 0.2921 0.8760 0.258 Uiso 0.50 1 calc PR H 2
H36E H 0.6112 0.2811 0.8921 0.258 Uiso 0.50 1 calc PR H 2
H36F H 0.5708 0.3145 0.9346 0.258 Uiso 0.50 1 calc PR H 2
C37" C 0.5976(18) 0.2202(5) 1.0668(11) 0.158(10) Uani 0.50 1 d PDU H 2
H37F H 0.5402 0.2288 1.0854 0.190 Uiso 0.50 1 calc PR H 2
H37G H 0.6502 0.2162 1.1065 0.190 Uiso 0.50 1 calc PR H 2
C38" C 0.5744(17) 0.1816(4) 1.0281(12) 0.084(7) Uani 0.50 1 d PDU H 2
H38G H 0.5602 0.1622 1.0609 0.126 Uiso 0.50 1 calc PR H 2
H38H H 0.6298 0.1736 1.0077 0.126 Uiso 0.50 1 calc PR H 2
H38I H 0.5185 0.1849 0.9914 0.126 Uiso 0.50 1 calc PR H 2

loop_
_atom_site_aniso_label
_atom_site_aniso_U_11
_atom_site_aniso_U_22
_atom_site_aniso_U_33
_atom_site_aniso_U_23
_atom_site_aniso_U_13
_atom_site_aniso_U_12
Fe1 0.0595(8) 0.0432(7) 0.0466(8) -0.0032(6) 0.0050(6) 0.0006(6)
Fe2 0.0507(8) 0.0412(7) 0.0486(8) -0.0074(6) 0.0074(6) 0.0013(6)
Fe3 0.0550(8) 0.0394(7) 0.0497(8) -0.0023(6) 0.0102(6) 0.0040(6)
Fe4 0.0565(8) 0.0431(7) 0.0474(8) -0.0061(6) 0.0108(6) -0.0002(6)
S1 0.0521(14) 0.0474(13) 0.0548(15) -0.0053(11) 0.0034(12) 0.0000(11)
S2 0.0688(16) 0.0424(13) 0.0510(14) -0.0075(10) 0.0171(12) 0.0003(11)
S3 0.0586(14) 0.0479(13) 0.0451(14) 0.0001(10) 0.0088(11) -0.0006(11)
S4 0.0535(14) 0.0374(12) 0.0506(14) -0.0020(10) 0.0081(11) -0.0003(10)
S5 0.0578(15) 0.0493(14) 0.0755(18) -0.0069(12) 0.0171(13) 0.0003(12)
S6 0.0712(17) 0.0466(14) 0.0813(19) -0.0055(12) 0.0270(15) 0.0001(12)
S7 0.0508(15) 0.0647(16) 0.0825(19) -0.0304(14) 0.0154(14) -0.0037(12)
S8 0.105(2) 0.0632(17) 0.0454(15) -0.0024(12) 0.0056(15) -0.0149(15)
S9 0.0607(16) 0.0566(15) 0.0677(17) 0.0160(12) 0.0094(13) 0.0126(12)
S11 0.0712(16) 0.0417(13) 0.0591(16) 0.0086(11) 0.0096(13) 0.0139(12)
S12 0.0588(14) 0.0434(13) 0.0608(16) 0.0053(11) 0.0233(12) 0.0097(11)
S13 0.0502(14) 0.0596(15) 0.0538(15) 0.0017(11) 0.0060(12) 0.0002(11)
S14 0.0531(15) 0.0738(18) 0.084(2) 0.0128(14) 0.0134(14) 0.0182(13)
S15 0.091(2) 0.0784(19) 0.091(2) 0.0298(16) 0.0574(18) 0.0378(16)
S16 0.0833(18) 0.0643(16) 0.0549(16) 0.0067(12) 0.0243(14) 0.0112(14)
C1 0.054(6) 0.036(5) 0.060(6) 0.009(4) 0.015(5) 0.003(4)
C2 0.055(6) 0.036(5) 0.059(6) 0.003(4) 0.026(5) 0.001(4)
C3 0.044(5) 0.039(5) 0.061(6) 0.011(4) 0.019(5) 0.008(4)
C4 0.049(6) 0.048(5) 0.064(7) 0.005(5) 0.015(5) 0.008(4)
C5 0.061(6) 0.046(6) 0.070(7) 0.021(5) 0.037(5) 0.015(5)
C6 0.061(6) 0.042(5) 0.062(6) 0.012(4) 0.029(5) 0.004(5)
C11 0.057(6) 0.055(6) 0.047(6) 0.015(5) 0.009(5) 0.010(5)
C12 0.055(6) 0.057(6) 0.042(6) 0.006(5) 0.002(5) 0.009(5)
C13 0.074(7) 0.064(6) 0.045(6) 0.014(5) 0.006(5) 0.001(5)
C14 0.091(8) 0.080(8) 0.057(7) 0.014(6) 0.001(6) -0.018(6)
C15 0.089(8) 0.101(9) 0.059(7) 0.028(7) -0.013(6) -0.007(7)
C16 0.076(7) 0.069(7) 0.062(7) 0.025(6) 0.003(6) 0.010(6)
C17 0.115(9) 0.078(8) 0.074(8) 0.036(6) 0.023(7) 0.006(7)
C18 0.213(17) 0.125(11) 0.066(9) 0.009(8) -0.039(10) -0.022(11)
C21 0.060(6) 0.049(6) 0.048(6) -0.006(4) 0.019(5) 0.006(5)
C22 0.081(8) 0.048(6) 0.059(7) -0.001(5) 0.017(6) 0.001(5)
C23 0.085(8) 0.070(8) 0.073(7) -0.012(6) 0.028(6) -0.017(7)
C24 0.124(10) 0.043(6) 0.071(8) -0.002(5) 0.031(7) -0.012(7)
C25 0.105(9) 0.051(7) 0.077(8) 0.017(5) 0.016(7) -0.001(6)
C26 0.072(7) 0.054(6) 0.056(6) 0.010(5) 0.006(5) 0.007(5)
C27 0.144(12) 0.067(8) 0.140(12) 0.009(8) 0.037(10) -0.031(8)
C31 0.048(5) 0.043(5) 0.055(6) 0.004(4) 0.005(5) 0.003(4)
C32 0.048(5) 0.042(5) 0.042(5) -0.001(4) 0.001(4) 0.010(4)
C33 0.063(6) 0.029(5) 0.053(6) -0.004(4) 0.009(5) 0.008(4)
C34 0.048(6) 0.053(6) 0.060(6) -0.011(5) 0.012(5) 0.004(5)
C35 0.064(6) 0.043(5) 0.053(6) -0.014(4) 0.009(5) 0.006(5)
C36 0.060(6) 0.036(5) 0.049(6) -0.001(4) 0.011(5) 0.006(4)
C37 0.057(6) 0.097(8) 0.077(7) -0.036(6) 0.018(6) 0.004(6)
C38 0.073(7) 0.056(6) 0.073(7) -0.013(5) 0.016(6) -0.012(5)
C51 0.049(6) 0.063(6) 0.045(6) -0.001(4) 0.007(5) 0.014(5)
C52 0.048(6) 0.057(6) 0.063(6) 0.012(5) 0.015(5) 0.025(5)
C53 0.048(5) 0.047(6) 0.058(6) -0.003(4) 0.001(5) 0.018(4)
C54 0.080(8) 0.041(6) 0.119(10) 0.011(6) 0.027(7) 0.014(6)
C55 0.068(7) 0.057(7) 0.116(9) -0.012(6) 0.029(7) 0.019(6)
C56 0.042(5) 0.061(7) 0.060(6) -0.019(5) 0.010(5) 0.000(5)
C57 0.119(8) 0.101(8) 0.168(9) 0.014(7) 0.030(7) 0.020(7)
C58 0.062(7) 0.084(8) 0.093(8) -0.015(6) 0.020(6) 0.015(6)
C61 0.071(7) 0.069(7) 0.070(7) 0.027(6) 0.032(6) 0.018(6)
C62 0.098(9) 0.075(8) 0.139(11) 0.028(7) 0.059(9) 0.020(7)
C63 0.102(8) 0.095(7) 0.117(8) 0.021(7) 0.052(7) 0.010(7)
C64 0.088(9) 0.105(11) 0.141(13) 0.051(10) 0.027(9) -0.001(8)
C65 0.128(11) 0.098(10) 0.102(10) 0.027(8) 0.033(9) -0.013(9)
C66 0.093(9) 0.083(8) 0.073(8) 0.015(7) 0.026(7) -0.007(7)
C67 0.113(12) 0.136(13) 0.25(2) 0.082(13) 0.036(13) -0.024(10)
C71 0.062(6) 0.048(6) 0.055(6) -0.002(4) 0.003(5) -0.008(5)
C72 0.066(7) 0.057(6) 0.075(7) 0.000(5) 0.018(6) 0.006(5)
C73 0.093(8) 0.045(6) 0.118(10) 0.002(6) 0.036(8) 0.005(6)
C74 0.104(9) 0.046(7) 0.130(11) 0.017(7) 0.034(8) -0.003(7)
C75 0.091(8) 0.054(7) 0.079(8) 0.003(5) 0.022(6) -0.014(6)
C76 0.081(7) 0.063(7) 0.069(7) -0.010(5) 0.023(6) 0.001(6)
C77 0.120(10) 0.090(9) 0.120(10) 0.006(7) 0.064(9) -0.027(7)
C41' 0.048(10) 0.062(10) 0.062(11) 0.009(8) 0.007(8) 0.008(8)
C42' 0.068(10) 0.078(10) 0.067(10) 0.014(8) 0.023(8) 0.013(8)
C43' 0.076(10) 0.094(11) 0.072(10) -0.004(9) 0.014(8) 0.016(9)
C44' 0.056(9) 0.065(10) 0.059(10) 0.004(9) 0.018(8) 0.007(8)
C45' 0.065(10) 0.072(10) 0.057(10) -0.004(8) 0.015(8) 0.009(8)
C46' 0.054(10) 0.056(10) 0.046(10) -0.001(8) 0.012(8) 0.009(8)
C47' 0.107(8) 0.110(9) 0.110(9) -0.014(6) 0.023(7) 0.001(6)
C41" 0.045(9) 0.060(10) 0.059(9) 0.004(9) 0.017(8) 0.004(8)
C42" 0.066(10) 0.063(10) 0.065(11) -0.005(8) 0.015(8) 0.005(8)
C43" 0.097(12) 0.096(12) 0.100(13) -0.005(9) 0.020(9) 0.007(9)
C44" 0.077(11) 0.081(11) 0.094(12) -0.010(9) 0.023(9) -0.001(9)
C45" 0.078(11) 0.080(12) 0.094(12) 0.006(10) 0.020(9) 0.001(9)
C46" 0.083(11) 0.086(11) 0.094(11) -0.001(9) 0.018(9) 0.009(9)
C47" 0.107(8) 0.110(9) 0.110(9) -0.014(6) 0.023(7) 0.001(6)
N1 0.106(7) 0.064(6) 0.055(6) -0.023(4) 0.001(5) -0.018(5)
C11' 0.097(9) 0.060(6) 0.067(8) -0.007(5) 0.001(6) -0.003(6)
C12' 0.098(10) 0.116(10) 0.080(9) -0.012(7) 0.007(7) 0.005(8)
C13' 0.066(6) 0.079(7) 0.056(6) -0.020(5) 0.003(5) -0.017(6)
C14' 0.093(8) 0.068(7) 0.088(8) -0.011(6) 0.000(7) -0.010(6)
C15' 0.084(8) 0.091(8) 0.093(9) -0.020(7) -0.006(7) -0.043(7)
C16' 0.134(12) 0.159(14) 0.129(13) -0.047(10) 0.057(11) -0.063(10)
C17' 0.109(9) 0.080(8) 0.055(7) -0.009(6) -0.016(6) -0.019(7)
C18' 0.143(11) 0.068(8) 0.093(9) -0.010(7) -0.005(8) -0.020(7)
N2 0.051(5) 0.106(8) 0.094(7) 0.020(6) 0.020(5) -0.004(5)
C21' 0.091(13) 0.088(13) 0.109(14) 0.013(9) 0.032(9) -0.005(9)
C22' 0.092(19) 0.082(18) 0.14(3) -0.009(17) 0.062(19) -0.001(14)
C23' 0.131(17) 0.136(17) 0.140(17) 0.009(10) 0.022(10) 0.012(10)
C24' 0.173(16) 0.182(17) 0.181(17) 0.014(10) 0.037(10) 0.008(10)
C25' 0.094(19) 0.107(19) 0.113(19) 0.006(10) 0.020(10) 0.000(10)
C26' 0.091(14) 0.109(16) 0.102(15) 0.009(10) 0.028(9) 0.004(9)
C27' 0.081(19) 0.060(18) 0.11(3) -0.049(17) 0.075(18) -0.017(14)
C28' 0.065(15) 0.038(13) 0.15(3) 0.002(14) 0.034(15) 0.005(11)
C21" 0.051(14) 0.053(14) 0.15(2) -0.006(16) 0.026(15) -0.019(11)
C22" 0.112(14) 0.112(14) 0.129(14) -0.011(10) 0.019(10) 0.004(9)
C23" 0.029(11) 0.10(2) 0.12(2) -0.034(16) 0.019(13) 0.005(11)
C24" 0.079(16) 0.12(2) 0.077(17) 0.021(15) 0.016(13) 0.006(14)
C25" 0.023(9) 0.045(10) 0.062(11) 0.010(8) 0.014(7) -0.002(7)
C26" 0.071(11) 0.077(11) 0.068(11) 0.006(9) 0.014(8) 0.006(8)
C27" 0.16(3) 0.07(2) 0.044(15) -0.025(16) 0.032(17) -0.002(18)
C28" 0.138(15) 0.130(15) 0.127(15) -0.009(10) 0.040(10) 0.017(10)
S1' 0.152(4) 0.114(4) 0.151(5) -0.019(3) 0.034(4) 0.009(3)
O1' 0.211(13) 0.165(11) 0.274(16) 0.118(11) 0.065(12) 0.029(9)
C1' 0.202(19) 0.142(15) 0.21(2) 0.061(14) 0.044(16) -0.044(13)
C2' 0.195(18) 0.178(16) 0.132(14) -0.008(12) 0.015(13) 0.092(14)
S1" 0.152(4) 0.114(4) 0.151(5) -0.019(3) 0.034(4) 0.009(3)
O1" 0.211(13) 0.165(11) 0.274(16) 0.118(11) 0.065(12) 0.029(9)
C1" 0.202(19) 0.142(15) 0.21(2) 0.061(14) 0.044(16) -0.044(13)
C2" 0.195(18) 0.178(16) 0.132(14) -0.008(12) 0.015(13) 0.092(14)
S2' 0.247(12) 0.241(11) 0.196(10) -0.040(8) 0.013(7) 0.135(10)
O2' 0.299(12) 0.266(11) 0.289(12) -0.017(9) 0.030(9) 0.021(9)
C3' 0.198(11) 0.195(11) 0.139(10) -0.008(8) 0.049(8) 0.061(9)
C4' 0.151(9) 0.167(10) 0.131(9) -0.021(8) 0.030(8) 0.021(8)
S2" 0.247(12) 0.241(11) 0.196(10) -0.040(8) 0.013(7) 0.135(10)
O2" 0.299(12) 0.266(11) 0.289(12) -0.017(9) 0.030(9) 0.021(9)
C3" 0.198(11) 0.195(11) 0.139(10) -0.008(8) 0.049(8) 0.061(9)
C4" 0.151(9) 0.167(10) 0.131(9) -0.021(8) 0.030(8) 0.021(8)
N3 0.110(8) 0.132(9) 0.090(8) -0.029(6) 0.037(7) -0.051(7)
C31' 0.176(15) 0.179(15) 0.161(15) -0.006(10) 0.060(10) -0.013(10)
C32' 0.192(18) 0.205(18) 0.191(18) 0.001(10) 0.027(10) 0.007(10)
C33' 0.119(11) 0.134(12) 0.106(11) 0.001(9) 0.046(9) 0.000(9)
C34' 0.167(15) 0.158(14) 0.156(15) 0.003(10) 0.020(10) -0.003(10)
C35' 0.30(2) 0.29(2) 0.29(2) -0.009(10) 0.037(10) 0.012(10)
C36' 0.29(2) 0.29(2) 0.28(2) 0.005(10) 0.050(11) -0.009(10)
C37' 0.168(13) 0.150(13) 0.146(13) -0.008(10) 0.043(10) 0.009(10)
C38' 0.181(18) 0.176(18) 0.187(18) 0.001(10) 0.024(10) 0.008(10)
C31" 0.195(17) 0.210(17) 0.201(17) -0.009(10) 0.038(10) -0.001(10)
C32" 0.26(2) 0.27(2) 0.26(2) 0.011(10) 0.040(11) 0.011(10)
C33" 0.205(16) 0.204(16) 0.201(16) -0.008(10) 0.029(10) 0.000(10)
C34" 0.26(2) 0.26(2) 0.26(2) 0.000(10) 0.046(11) -0.007(10)
C35" 0.270(19) 0.26(2) 0.263(19) -0.007(10) 0.036(10) 0.009(10)
C36" 0.185(15) 0.163(15) 0.170(15) -0.003(10) 0.039(10) 0.009(10)
C37" 0.162(13) 0.163(13) 0.154(13) 0.004(9) 0.039(9) 0.002(9)
C38" 0.090(10) 0.073(10) 0.090(10) 0.015(8) 0.021(9) 0.013(8)

loop_
_atom_type_symbol
_atom_type_description
_atom_type_scat_dispersion_real
_atom_type_scat_dispersion_imag
_atom_type_scat_source
C C 0.0033 0.0016 'International Tables Vol C Tables 4.2.6.8 and 6.1.1.4'
H H 0.0000 0.0000 'International Tables Vol C Tables 4.2.6.8 and 6.1.1.4'
N N 0.0061 0.0033 'International Tables Vol C Tables 4.2.6.8 and 6.1.1.4'
O O 0.0106 0.0060 'International Tables Vol C Tables 4.2.6.8 and 6.1.1.4'
S S 0.1246 0.1234 'International Tables Vol C Tables 4.2.6.8 and 6.1.1.4'
Fe Fe 0.3463 0.8444 'International Tables Vol C Tables 4.2.6.8 and 6.1.1.4'

loop_
_geom_angle_atom_site_label_1
_geom_angle_atom_site_label_2
_geom_angle_atom_site_label_3
_geom_angle
_geom_angle_site_symmetry_1
_geom_angle_site_symmetry_3
_geom_angle_publ_flag
S4 Fe1 S8 119.80(10) . . ?
S4 Fe1 S1 103.95(9) . . ?
S8 Fe1 S1 118.68(11) . . ?
S4 Fe1 S2 104.94(9) . . ?
S8 Fe1 S2 105.26(10) . . ?
S1 Fe1 S2 102.03(9) . . ?
S1 Fe2 S7 110.99(10) . . ?
S1 Fe2 S3 105.57(9) . . ?
S7 Fe2 S3 114.10(10) . . ?
S1 Fe2 S4 103.61(9) . . ?
S7 Fe2 S4 116.59(9) . . ?
S3 Fe2 S4 104.90(9) . . ?
S2 Fe3 S9 120.02(10) . . ?
S2 Fe3 S4 104.12(9) . . ?
S9 Fe3 S4 115.79(10) . . ?
S2 Fe3 S3 105.25(9) . . ?
S9 Fe3 S3 105.44(10) . . ?
S4 Fe3 S3 104.83(9) . . ?
S3 Fe4 S5 112.71(9) . . ?
S3 Fe4 S6 104.31(10) . . ?
S5 Fe4 S6 84.21(9) . . ?
S3 Fe4 S2 99.70(9) . . ?
S5 Fe4 S2 147.48(10) . . ?
S6 Fe4 S2 85.31(8) . . ?
S3 Fe4 S1 98.72(9) . . ?
S5 Fe4 S1 84.18(9) . . ?
S6 Fe4 S1 156.78(10) . . ?
S2 Fe4 S1 93.85(8) . . ?
Fe2 S1 Fe1 74.39(8) . . ?
Fe2 S1 Fe4 76.08(8) . . ?
Fe1 S1 Fe4 80.16(8) . . ?
Fe3 S2 Fe1 73.55(8) . . ?
Fe3 S2 Fe4 75.81(8) . . ?
Fe1 S2 Fe4 80.48(8) . . ?
Fe2 S3 Fe4 77.60(8) . . ?
Fe2 S3 Fe3 72.72(8) . . ?
Fe4 S3 Fe3 77.22(8) . . ?
Fe1 S4 Fe3 73.44(8) . . ?
Fe1 S4 Fe2 73.80(8) . . ?
Fe3 S4 Fe2 72.51(7) . . ?
C71 S5 Fe4 105.3(3) . . ?
C72 S6 Fe4 106.2(3) . . ?
C33 S7 Fe2 115.7(3) . . ?
C13 S8 Fe1 112.0(3) . . ?
C53 S9 Fe3 110.8(3) . . ?
C1 S11 C11 104.3(4) . . ?
C21 S12 C2 100.6(4) . . ?
C3 S13 C31 105.2(4) . . ?
C41' S14 C4 107.9(6) . . ?
C4 S14 C41" 96.8(7) . . ?
C51 S15 C5 105.3(4) . . ?
C6 S16 C61 97.7(4) . . ?
C6 C1 C2 119.9(8) . . ?
C6 C1 S11 122.4(7) . . ?
C2 C1 S11 117.3(6) . . ?
C1 C2 C3 119.5(7) . . ?
C1 C2 S12 118.7(7) . . ?
C3 C2 S12 121.5(7) . . ?
C4 C3 C2 119.4(8) . . ?
C4 C3 S13 118.5(7) . . ?
C2 C3 S13 122.0(6) . . ?
C3 C4 C5 121.4(8) . . ?
C3 C4 S14 119.0(7) . . ?
C5 C4 S14 119.4(6) . . ?
C6 C5 C4 118.9(8) . . ?
C6 C5 S15 117.2(7) . . ?
C4 C5 S15 123.6(7) . . ?
C1 C6 C5 120.4(8) . . ?
C1 C6 S16 119.8(7) . . ?
C5 C6 S16 119.5(6) . . ?
C12 C11 C16 121.7(9) . . ?
C12 C11 S11 121.5(7) . . ?
C16 C11 S11 116.6(7) . . ?
C13 C12 C11 121.8(8) . . ?
C13 C12 H12 119.1 . . ?
C11 C12 H12 119.1 . . ?
C12 C13 C14 118.2(9) . . ?
C12 C13 S8 123.6(7) . . ?
C14 C13 S8 118.2(8) . . ?
C15 C14 C13 118.8(10) . . ?
C15 C14 C18 120.9(10) . . ?
C13 C14 C18 120.3(10) . . ?
C14 C15 C16 124.3(10) . . ?
C14 C15 H15 117.8 . . ?
C16 C15 H15 117.8 . . ?
C11 C16 C15 115.1(9) . . ?
C11 C16 C17 123.7(10) . . ?
C15 C16 C17 121.3(9) . . ?
C16 C17 H17A 109.5 . . ?
C16 C17 H17B 109.5 . . ?
H17A C17 H17B 109.5 . . ?
C16 C17 H17C 109.5 . . ?
H17A C17 H17C 109.5 . . ?
H17B C17 H17C 109.5 . . ?
C14 C18 H18A 109.5 . . ?
C14 C18 H18B 109.5 . . ?
H18A C18 H18B 109.5 . . ?
C14 C18 H18C 109.5 . . ?
H18A C18 H18C 109.5 . . ?
H18B C18 H18C 109.5 . . ?
C26 C21 C22 119.5(9) . . ?
C26 C21 S12 119.6(7) . . ?
C22 C21 S12 120.6(7) . . ?
C21 C22 C23 119.9(9) . . ?
C21 C22 H22 120.0 . . ?
C23 C22 H22 120.0 . . ?
C24 C23 C22 120.5(10) . . ?
C24 C23 H23 119.8 . . ?
C22 C23 H23 119.8 . . ?
C23 C24 C25 118.9(9) . . ?
C23 C24 C27 120.9(12) . . ?
C25 C24 C27 120.2(11) . . ?
C26 C25 C24 119.8(10) . . ?
C26 C25 H25 120.1 . . ?
C24 C25 H25 120.1 . . ?
C25 C26 C21 121.3(10) . . ?
C25 C26 H26 119.3 . . ?
C21 C26 H26 119.3 . . ?
C24 C27 H27A 109.5 . . ?
C24 C27 H27B 109.5 . . ?
H27A C27 H27B 109.5 . . ?
C24 C27 H27C 109.5 . . ?
H27A C27 H27C 109.5 . . ?
H27B C27 H27C 109.5 . . ?
C32 C31 C36 121.5(8) . . ?
C32 C31 S13 120.9(7) . . ?
C36 C31 S13 117.6(7) . . ?
C31 C32 C33 121.6(8) . . ?
C31 C32 H32 119.2 . . ?
C33 C32 H32 119.2 . . ?
C32 C33 C34 118.2(8) . . ?
C32 C33 S7 123.3(6) . . ?
C34 C33 S7 118.4(6) . . ?
C35 C34 C33 118.4(8) . . ?
C35 C34 C37 120.6(8) . . ?
C33 C34 C37 121.0(8) . . ?
C34 C35 C36 124.7(8) . . ?
C34 C35 H35 117.7 . . ?
C36 C35 H35 117.7 . . ?
C35 C36 C31 115.6(8) . . ?
C35 C36 C38 121.4(8) . . ?
C31 C36 C38 123.1(8) . . ?
C34 C37 H37A 109.5 . . ?
C34 C37 H37B 109.5 . . ?
H37A C37 H37B 109.5 . . ?
C34 C37 H37C 109.5 . . ?
H37A C37 H37C 109.5 . . ?
H37B C37 H37C 109.5 . . ?
C36 C38 H38A 109.5 . . ?
C36 C38 H38B 109.5 . . ?
H38A C38 H38B 109.5 . . ?
C36 C38 H38C 109.5 . . ?
H38A C38 H38C 109.5 . . ?
H38B C38 H38C 109.5 . . ?
C56 C51 C52 119.6(8) . . ?
C56 C51 S15 117.2(7) . . ?
C52 C51 S15 123.1(6) . . ?
C53 C52 C51 122.8(8) . . ?
C53 C52 H52 118.6 . . ?
C51 C52 H52 118.6 . . ?
C52 C53 C54 116.8(8) . . ?
C52 C53 S9 124.5(6) . . ?
C54 C53 S9 118.6(7) . . ?
C55 C54 C53 119.0(9) . . ?
C55 C54 C57 120.6(10) . . ?
C53 C54 C57 120.4(10) . . ?
C56 C55 C54 123.3(9) . . ?
C56 C55 H55 118.4 . . ?
C54 C55 H55 118.4 . . ?
C55 C56 C51 118.4(8) . . ?
C55 C56 C58 119.6(8) . . ?
C51 C56 C58 122.0(9) . . ?
C54 C57 H57A 109.5 . . ?
C54 C57 H57B 109.5 . . ?
H57A C57 H57B 109.5 . . ?
C54 C57 H57C 109.5 . . ?
H57A C57 H57C 109.5 . . ?
H57B C57 H57C 109.5 . . ?
C56 C58 H58A 109.5 . . ?
C56 C58 H58B 109.5 . . ?
H58A C58 H58B 109.5 . . ?
C56 C58 H58C 109.5 . . ?
H58A C58 H58C 109.5 . . ?
H58B C58 H58C 109.5 . . ?
C66 C61 C62 119.1(11) . . ?
C66 C61 S16 122.9(8) . . ?
C62 C61 S16 117.9(10) . . ?
C61 C62 C63 118.0(12) . . ?
C61 C62 H62 121.0 . . ?
C63 C62 H62 121.0 . . ?
C64 C63 C62 121.7(12) . . ?
C64 C63 H63 119.2 . . ?
C62 C63 H63 119.2 . . ?
C63 C64 C65 119.9(13) . . ?
C63 C64 C67 120.0(14) . . ?
C65 C64 C67 120.0(15) . . ?
C66 C65 C64 119.4(13) . . ?
C66 C65 H65 120.3 . . ?
C64 C65 H65 120.3 . . ?
C61 C66 C65 121.7(11) . . ?
C61 C66 H66 119.1 . . ?
C65 C66 H66 119.1 . . ?
C64 C67 H67A 109.5 . . ?
C64 C67 H67B 109.5 . . ?
H67A C67 H67B 109.5 . . ?
C64 C67 H67C 109.5 . . ?
H67A C67 H67C 109.5 . . ?
H67B C67 H67C 109.5 . . ?
C72 C71 C76 118.3(8) . . ?
C72 C71 S5 121.1(7) . . ?
C76 C71 S5 120.6(7) . . ?
C71 C72 C73 117.8(9) . . ?
C71 C72 S6 120.8(7) . . ?
C73 C72 S6 121.3(8) . . ?
C74 C73 C72 122.6(10) . . ?
C74 C73 H73 118.7 . . ?
C72 C73 H73 118.7 . . ?
C73 C74 C75 120.7(9) . . ?
C73 C74 H74 119.7 . . ?
C75 C74 H74 119.7 . . ?
C74 C75 C76 117.6(9) . . ?
C74 C75 C77 121.0(10) . . ?
C76 C75 C77 121.4(10) . . ?
C75 C76 C71 122.9(9) . . ?
C75 C76 H76 118.5 . . ?
C71 C76 H76 118.5 . . ?
C75 C77 H77A 109.5 . . ?
C75 C77 H77B 109.5 . . ?
H77A C77 H77B 109.5 . . ?
C75 C77 H77C 109.5 . . ?
H77A C77 H77C 109.5 . . ?
H77B C77 H77C 109.5 . . ?
C42' C41' C46' 119.9(10) . . ?
C42' C41' S14 119.1(5) . . ?
C46' C41' S14 119.9(12) . . ?
C43' C42' C41' 119.3(10) . . ?
C43' C42' H42' 120.3 . . ?
C41' C42' H42' 120.3 . . ?
C42' C43' C44' 121.0(17) . . ?
C42' C43' H43' 119.5 . . ?
C44' C43' H43' 119.5 . . ?
C45' C44' C43' 119.9(18) . . ?
C45' C44' C47' 120.1(16) . . ?
C43' C44' C47' 120.0(16) . . ?
C46' C45' C44' 118.2(19) . . ?
C46' C45' H45' 120.9 . . ?
C44' C45' H45' 120.9 . . ?
C41' C46' C45' 121.6(17) . . ?
C41' C46' H46' 119.2 . . ?
C45' C46' H46' 119.2 . . ?
C44' C47' H47A 109.5 . . ?
C44' C47' H47B 109.5 . . ?
H47A C47' H47B 109.5 . . ?
C44' C47' H47C 109.5 . . ?
H47A C47' H47C 109.5 . . ?
H47B C47' H47C 109.5 . . ?
C42" C41" C46" 121.0(17) . . ?
C42" C41" S14 125.8(14) . . ?
C46" C41" S14 113.1(15) . . ?
C41" C42" C43" 117.3(18) . . ?
C41" C42" H42" 121.4 . . ?
C43" C42" H42" 121.4 . . ?
C42" C43" C44" 122.5(19) . . ?
C42" C43" H43" 118.8 . . ?
C44" C43" H43" 118.8 . . ?
C45" C44" C43" 119.7(19) . . ?
C45" C44" C47" 117.6(17) . . ?
C43" C44" C47" 122.5(18) . . ?
C44" C45" C46" 118(2) . . ?
C44" C45" H45" 121.0 . . ?
C46" C45" H45" 121.0 . . ?
C41" C46" C45" 121(2) . . ?
C41" C46" H46" 119.3 . . ?
C45" C46" H46" 119.3 . . ?
C44" C47" H47D 109.5 . . ?
C44" C47" H47E 109.5 . . ?
H47D C47" H47E 109.5 . . ?
C44" C47" H47F 109.5 . . ?
H47D C47" H47F 109.5 . . ?
H47E C47" H47F 109.5 . . ?
C11' N1 C15' 106.5(8) . . ?
C11' N1 C13' 110.8(7) . . ?
C15' N1 C13' 110.4(8) . . ?
C11' N1 C17' 111.9(8) . . ?
C15' N1 C17' 111.5(8) . . ?
C13' N1 C17' 105.8(7) . . ?
N1 C11' C12' 114.7(9) . . ?
N1 C11' H11A 108.6 . . ?
C12' C11' H11A 108.6 . . ?
N1 C11' H11B 108.6 . . ?
C12' C11' H11B 108.6 . . ?
H11A C11' H11B 107.6 . . ?
C11' C12' H12A 109.5 . . ?
C11' C12' H12B 109.5 . . ?
H12A C12' H12B 109.5 . . ?
C11' C12' H12C 109.5 . . ?
H12A C12' H12C 109.5 . . ?
H12B C12' H12C 109.5 . . ?
C14' C13' N1 116.2(8) . . ?
C14' C13' H13A 108.2 . . ?
N1 C13' H13A 108.2 . . ?
C14' C13' H13B 108.2 . . ?
N1 C13' H13B 108.2 . . ?
H13A C13' H13B 107.4 . . ?
C13' C14' H14A 109.5 . . ?
C13' C14' H14B 109.5 . . ?
H14A C14' H14B 109.5 . . ?
C13' C14' H14C 109.5 . . ?
H14A C14' H14C 109.5 . . ?
H14B C14' H14C 109.5 . . ?
N1 C15' C16' 114.9(9) . . ?
N1 C15' H15A 108.5 . . ?
C16' C15' H15A 108.5 . . ?
N1 C15' H15B 108.5 . . ?
C16' C15' H15B 108.5 . . ?
H15A C15' H15B 107.5 . . ?
C15' C16' H16A 109.5 . . ?
C15' C16' H16B 109.5 . . ?
H16A C16' H16B 109.5 . . ?
C15' C16' H16C 109.5 . . ?
H16A C16' H16C 109.5 . . ?
H16B C16' H16C 109.5 . . ?
C18' C17' N1 115.4(8) . . ?
C18' C17' H17D 108.4 . . ?
N1 C17' H17D 108.4 . . ?
C18' C17' H17E 108.4 . . ?
N1 C17' H17E 108.4 . . ?
H17D C17' H17E 107.5 . . ?
C17' C18' H18D 109.5 . . ?
C17' C18' H18E 109.5 . . ?
H18D C18' H18E 109.5 . . ?
C17' C18' H18F 109.5 . . ?
H18D C18' H18F 109.5 . . ?
H18E C18' H18F 109.5 . . ?
C21" N2 C27" 117.1(15) . . ?
C27' N2 C23' 108.9(14) . . ?
C27' N2 C25' 112.6(15) . . ?
C23' N2 C25' 117.4(16) . . ?
C21" N2 C25" 108.7(11) . . ?
C27" N2 C25" 117.0(13) . . ?
C27' N2 C21' 108.3(14) . . ?
C23' N2 C21' 107.3(13) . . ?
C25' N2 C21' 101.7(13) . . ?
C21" N2 C23" 110.2(13) . . ?
C27" N2 C23" 97.4(9) . . ?
C25" N2 C23" 105.0(11) . . ?
C22' C21' N2 119.6(15) . . ?
C22' C21' H21A 107.4 . . ?
N2 C21' H21A 107.4 . . ?
C22' C21' H21B 107.4 . . ?
N2 C21' H21B 107.4 . . ?
H21A C21' H21B 106.9 . . ?
C21' C22' H22A 109.5 . . ?
C21' C22' H22B 109.5 . . ?
H22A C22' H22B 109.5 . . ?
C21' C22' H22C 109.5 . . ?
H22A C22' H22C 109.5 . . ?
H22B C22' H22C 109.5 . . ?
C24' C23' N2 113.5(17) . . ?
C24' C23' H23A 108.9 . . ?
N2 C23' H23A 108.9 . . ?
C24' C23' H23B 108.9 . . ?
N2 C23' H23B 108.9 . . ?
H23A C23' H23B 107.7 . . ?
C23' C24' H24A 109.5 . . ?
C23' C24' H24B 109.5 . . ?
H24A C24' H24B 109.5 . . ?
C23' C24' H24C 109.5 . . ?
H24A C24' H24C 109.5 . . ?
H24B C24' H24C 109.5 . . ?
C26' C25' N2 106.8(17) . . ?
C26' C25' H25A 110.4 . . ?
N2 C25' H25A 110.4 . . ?
C26' C25' H25B 110.4 . . ?
N2 C25' H25B 110.4 . . ?
H25A C25' H25B 108.6 . . ?
C25' C26' H26A 109.5 . . ?
C25' C26' H26B 109.5 . . ?
H26A C26' H26B 109.5 . . ?
C25' C26' H26C 109.5 . . ?
H26A C26' H26C 109.5 . . ?
H26B C26' H26C 109.5 . . ?
C28' C27' N2 120.4(15) . . ?
C28' C27' H27D 107.2 . . ?
N2 C27' H27D 107.2 . . ?
C28' C27' H27E 107.2 . . ?
N2 C27' H27E 107.2 . . ?
H27D C27' H27E 106.8 . . ?
C27' C28' H28A 109.5 . . ?
C27' C28' H28B 109.5 . . ?
H28A C28' H28B 109.5 . . ?
C27' C28' H28C 109.5 . . ?
H28A C28' H28C 109.5 . . ?
H28B C28' H28C 109.5 . . ?
N2 C21" C22" 112.9(14) . . ?
N2 C21" H21C 109.0 . . ?
C22" C21" H21C 109.0 . . ?
N2 C21" H21D 109.0 . . ?
C22" C21" H21D 109.0 . . ?
H21C C21" H21D 107.8 . . ?
C21" C22" H22D 109.5 . . ?
C21" C22" H22E 109.5 . . ?
H22D C22" H22E 109.5 . . ?
C21" C22" H22F 109.5 . . ?
H22D C22" H22F 109.5 . . ?
H22E C22" H22F 109.5 . . ?
C24" C23" N2 121.2(14) . . ?
C24" C23" H23C 107.0 . . ?
N2 C23" H23C 107.0 . . ?
C24" C23" H23D 107.0 . . ?
N2 C23" H23D 107.0 . . ?
H23C C23" H23D 106.8 . . ?
C23" C24" H24D 109.5 . . ?
C23" C24" H24E 109.5 . . ?
H24D C24" H24E 109.5 . . ?
C23" C24" H24F 109.5 . . ?
H24D C24" H24F 109.5 . . ?
H24E C24" H24F 109.5 . . ?
N2 C25" C26" 122.4(15) . . ?
N2 C25" H25C 106.7 . . ?
C26" C25" H25C 106.7 . . ?
N2 C25" H25D 106.7 . . ?
C26" C25" H25D 106.7 . . ?
H25C C25" H25D 106.6 . . ?
C25" C26" H26D 109.5 . . ?
C25" C26" H26E 109.5 . . ?
H26D C26" H26E 109.5 . . ?
C25" C26" H26F 109.5 . . ?
H26D C26" H26F 109.5 . . ?
H26E C26" H26F 109.5 . . ?
C28" C27" N2 106.3(16) . . ?
C28" C27" H27F 110.5 . . ?
N2 C27" H27F 110.5 . . ?
C28" C27" H27G 110.5 . . ?
N2 C27" H27G 110.5 . . ?
H27F C27" H27G 108.6 . . ?
C27" C28" H28D 109.5 . . ?
C27" C28" H28E 109.5 . . ?
H28D C28" H28E 109.5 . . ?
C27" C28" H28F 109.5 . . ?
H28D C28" H28F 109.5 . . ?
H28E C28" H28F 109.5 . . ?
O1' S1' C1' 109.3(8) . . ?
O1' S1' C2' 103.0(7) . . ?
C1' S1' C2' 98.4(9) . . ?
S1' C1' H1'1 109.5 . . ?
S1' C1' H1'2 109.5 . . ?
H1'1 C1' H1'2 109.5 . . ?
S1' C1' H1'3 109.5 . . ?
H1'1 C1' H1'3 109.5 . . ?
H1'2 C1' H1'3 109.5 . . ?
S1' C2' H2'1 109.5 . . ?
S1' C2' H2'2 109.5 . . ?
H2'1 C2' H2'2 109.5 . . ?
S1' C2' H2'3 109.5 . . ?
H2'1 C2' H2'3 109.5 . . ?
H2'2 C2' H2'3 109.5 . . ?
O2' S2' C3' 108.4(12) . . ?
O2' S2' C4' 104.0(11) . . ?
C3' S2' C4' 96.3(8) . . ?
S2' C3' H3'1 109.5 . . ?
S2' C3' H3'2 109.5 . . ?
H3'1 C3' H3'2 109.5 . . ?
S2' C3' H3'3 109.5 . . ?
H3'1 C3' H3'3 109.5 . . ?
H3'2 C3' H3'3 109.5 . . ?
S2' C4' H4'1 109.5 . . ?
S2' C4' H4'2 109.5 . . ?
H4'1 C4' H4'2 109.5 . . ?
S2' C4' H4'3 109.5 . . ?
H4'1 C4' H4'3 109.5 . . ?
H4'2 C4' H4'3 109.5 . . ?
C33' N3 C31' 113.9(13) . . ?
C31" N3 C37" 107.8(12) . . ?
C33' N3 C37' 114.0(10) . . ?
C31' N3 C37' 104.9(15) . . ?
C31" N3 C35" 118.2(17) . . ?
C37" N3 C35" 105.6(12) . . ?
C33' N3 C35' 114(2) . . ?
C31' N3 C35' 103.6(13) . . ?
C37' N3 C35' 105.8(15) . . ?
C31" N3 C33" 105.4(13) . . ?
C37" N3 C33" 113.5(13) . . ?
C35" N3 C33" 106.6(15) . . ?
N3 C31' C32' 111.9(15) . . ?
N3 C31' H31A 109.2 . . ?
C32' C31' H31A 109.2 . . ?
N3 C31' H31B 109.2 . . ?
C32' C31' H31B 109.2 . . ?
H31A C31' H31B 107.9 . . ?
C31' C32' H32A 109.5 . . ?
C31' C32' H32B 109.5 . . ?
H32A C32' H32B 109.5 . . ?
C31' C32' H32C 109.5 . . ?
H32A C32' H32C 109.5 . . ?
H32B C32' H32C 109.5 . . ?
N3 C33' C34' 117.6(14) . . ?
N3 C33' H33A 107.9 . . ?
C34' C33' H33A 107.9 . . ?
N3 C33' H33B 107.9 . . ?
C34' C33' H33B 107.9 . . ?
H33A C33' H33B 107.2 . . ?
C33' C34' H34A 109.5 . . ?
C33' C34' H34B 109.5 . . ?
H34A C34' H34B 109.5 . . ?
C33' C34' H34C 109.5 . . ?
H34A C34' H34C 109.5 . . ?
H34B C34' H34C 109.5 . . ?
C36' C35' N3 113.1(15) . . ?
C36' C35' H35A 109.0 . . ?
N3 C35' H35A 109.0 . . ?
C36' C35' H35B 109.0 . . ?
N3 C35' H35B 109.0 . . ?
H35A C35' H35B 107.8 . . ?
C35' C36' H36A 109.5 . . ?
C35' C36' H36B 109.5 . . ?
H36A C36' H36B 109.5 . . ?
C35' C36' H36C 109.5 . . ?
H36A C36' H36C 109.5 . . ?
H36B C36' H36C 109.5 . . ?
C38' C37' N3 114.9(14) . . ?
C38' C37' H37D 108.6 . . ?
N3 C37' H37D 108.6 . . ?
C38' C37' H37E 108.6 . . ?
N3 C37' H37E 108.6 . . ?
H37D C37' H37E 107.5 . . ?
C37' C38' H38D 109.5 . . ?
C37' C38' H38E 109.5 . . ?
H38D C38' H38E 109.5 . . ?
C37' C38' H38F 109.5 . . ?
H38D C38' H38F 109.5 . . ?
H38E C38' H38F 109.5 . . ?
N3 C31" C32" 113.9(14) . . ?
N3 C31" H31C 108.8 . . ?
C32" C31" H31C 108.8 . . ?
N3 C31" H31D 108.8 . . ?
C32" C31" H31D 108.8 . . ?
H31C C31" H31D 107.7 . . ?
C31" C32" H32D 109.5 . . ?
C31" C32" H32E 109.5 . . ?
H32D C32" H32E 109.5 . . ?
C31" C32" H32F 109.5 . . ?
H32D C32" H32F 109.5 . . ?
H32E C32" H32F 109.5 . . ?
C34" C33" N3 114.7(16) . . ?
C34" C33" H33C 108.6 . . ?
N3 C33" H33C 108.6 . . ?
C34" C33" H33D 108.6 . . ?
N3 C33" H33D 108.6 . . ?
H33C C33" H33D 107.6 . . ?
C33" C34" H34D 109.5 . . ?
C33" C34" H34E 109.5 . . ?
H34D C34" H34E 109.5 . . ?
C33" C34" H34F 109.5 . . ?
H34D C34" H34F 109.5 . . ?
H34E C34" H34F 109.5 . . ?
C36" C35" N3 111.6(15) . . ?
C36" C35" H35C 109.3 . . ?
N3 C35" H35C 109.3 . . ?
C36" C35" H35D 109.3 . . ?
N3 C35" H35D 109.3 . . ?
H35C C35" H35D 108.0 . . ?
C35" C36" H36D 109.5 . . ?
C35" C36" H36E 109.5 . . ?
H36D C36" H36E 109.5 . . ?
C35" C36" H36F 109.5 . . ?
H36D C36" H36F 109.5 . . ?
H36E C36" H36F 109.5 . . ?
N3 C37" C38" 112.7(13) . . ?
N3 C37" H37F 109.1 . . ?
C38" C37" H37F 109.1 . . ?
N3 C37" H37G 109.1 . . ?
C38" C37" H37G 109.1 . . ?
H37F C37" H37G 107.8 . . ?
C37" C38" H38G 109.5 . . ?
C37" C38" H38H 109.5 . . ?
H38G C38" H38H 109.5 . . ?
C37" C38" H38I 109.5 . . ?
H38G C38" H38I 109.5 . . ?
H38H C38" H38I 109.5 . . ?

loop_
_geom_bond_atom_site_label_1
_geom_bond_atom_site_label_2
_geom_bond_distance
_geom_bond_site_symmetry_2
_geom_bond_publ_flag
Fe1 S4 2.235(2) . ?
Fe1 S8 2.282(3) . ?
Fe1 S1 2.288(3) . ?
Fe1 S2 2.289(2) . ?
Fe2 S1 2.225(3) . ?
Fe2 S7 2.290(3) . ?
Fe2 S3 2.297(3) . ?
Fe2 S4 2.309(2) . ?
Fe3 S2 2.245(3) . ?
Fe3 S9 2.281(3) . ?
Fe3 S4 2.304(2) . ?
Fe3 S3 2.304(2) . ?
Fe4 S3 2.302(3) . ?
Fe4 S5 2.382(3) . ?
Fe4 S6 2.386(3) . ?
Fe4 S2 2.427(2) . ?
Fe4 S1 2.443(3) . ?
S5 C71 1.756(9) . ?
S6 C72 1.736(10) . ?
S7 C33 1.760(9) . ?
S8 C13 1.773(9) . ?
S9 C53 1.755(9) . ?
S11 C1 1.781(9) . ?
S11 C11 1.789(9) . ?
S12 C21 1.768(9) . ?
S12 C2 1.777(8) . ?
S13 C3 1.770(9) . ?
S13 C31 1.780(8) . ?
S14 C41' 1.731(10) . ?
S14 C4 1.791(9) . ?
S14 C41" 1.88(2) . ?
S15 C51 1.773(9) . ?
S15 C5 1.776(8) . ?
S16 C6 1.787(9) . ?
S16 C61 1.787(11) . ?
C1 C6 1.394(11) . ?
C1 C2 1.409(11) . ?
C2 C3 1.410(11) . ?
C3 C4 1.389(11) . ?
C4 C5 1.399(12) . ?
C5 C6 1.399(12) . ?
C11 C12 1.390(11) . ?
C11 C16 1.394(12) . ?
C12 C13 1.365(12) . ?
C12 H12 0.9500 . ?
C13 C14 1.416(13) . ?
C14 C15 1.368(14) . ?
C14 C18 1.533(15) . ?
C15 C16 1.401(14) . ?
C15 H15 0.9500 . ?
C16 C17 1.505(13) . ?
C17 H17A 0.9800 . ?
C17 H17B 0.9800 . ?
C17 H17C 0.9800 . ?
C18 H18A 0.9800 . ?
C18 H18B 0.9800 . ?
C18 H18C 0.9800 . ?
C21 C26 1.381(12) . ?
C21 C22 1.380(12) . ?
C22 C23 1.396(12) . ?
C22 H22 0.9500 . ?
C23 C24 1.383(14) . ?
C23 H23 0.9500 . ?
C24 C25 1.406(14) . ?
C24 C27 1.507(13) . ?
C25 C26 1.370(12) . ?
C25 H25 0.9500 . ?
C26 H26 0.9500 . ?
C27 H27A 0.9800 . ?
C27 H27B 0.9800 . ?
C27 H27C 0.9800 . ?
C31 C32 1.386(11) . ?
C31 C36 1.403(11) . ?
C32 C33 1.398(11) . ?
C32 H32 0.9500 . ?
C33 C34 1.417(11) . ?
C34 C35 1.379(11) . ?
C34 C37 1.489(11) . ?
C35 C36 1.401(11) . ?
C35 H35 0.9500 . ?
C36 C38 1.507(11) . ?
C37 H37A 0.9800 . ?
C37 H37B 0.9800 . ?
C37 H37C 0.9800 . ?
C38 H38A 0.9800 . ?
C38 H38B 0.9800 . ?
C38 H38C 0.9800 . ?
C51 C56 1.372(11) . ?
C51 C52 1.393(11) . ?
C52 C53 1.389(11) . ?
C52 H52 0.9500 . ?
C53 C54 1.413(12) . ?
C54 C55 1.385(13) . ?
C54 C57 1.511(14) . ?
C55 C56 1.370(12) . ?
C55 H55 0.9500 . ?
C56 C58 1.513(12) . ?
C57 H57A 0.9800 . ?
C57 H57B 0.9800 . ?
C57 H57C 0.9800 . ?
C58 H58A 0.9800 . ?
C58 H58B 0.9800 . ?
C58 H58C 0.9800 . ?
C61 C66 1.357(13) . ?
C61 C62 1.392(13) . ?
C62 C63 1.417(16) . ?
C62 H62 0.9500 . ?
C63 C64 1.321(17) . ?
C63 H63 0.9500 . ?
C64 C65 1.386(17) . ?
C64 C67 1.573(17) . ?
C65 C66 1.373(15) . ?
C65 H65 0.9500 . ?
C66 H66 0.9500 . ?
C67 H67A 0.9800 . ?
C67 H67B 0.9800 . ?
C67 H67C 0.9800 . ?
C71 C72 1.398(12) . ?
C71 C76 1.423(12) . ?
C72 C73 1.410(12) . ?
C73 C74 1.374(13) . ?
C73 H73 0.9500 . ?
C74 C75 1.386(14) . ?
C74 H74 0.9500 . ?
C75 C76 1.388(13) . ?
C75 C77 1.512(12) . ?
C76 H76 0.9500 . ?
C77 H77A 0.9800 . ?
C77 H77B 0.9800 . ?
C77 H77C 0.9800 . ?
C41' C42' 1.3882(16) . ?
C41' C46' 1.389(14) . ?
C42' C43' 1.383(13) . ?
C42' H42' 0.9500 . ?
C43' C44' 1.401(14) . ?
C43' H43' 0.9500 . ?
C44' C45' 1.396(14) . ?
C44' C47' 1.53(2) . ?
C45' C46' 1.396(13) . ?
C45' H45' 0.9500 . ?
C46' H46' 0.9500 . ?
C47' H47A 0.9800 . ?
C47' H47B 0.9800 . ?
C47' H47C 0.9800 . ?
C41" C42" 1.389(14) . ?
C41" C46" 1.391(14) . ?
C42" C43" 1.393(14) . ?
C42" H42" 0.9500 . ?
C43" C44" 1.393(14) . ?
C43" H43" 0.9500 . ?
C44" C45" 1.395(14) . ?
C44" C47" 1.54(2) . ?
C45" C46" 1.398(14) . ?
C45" H45" 0.9500 . ?
C46" H46" 0.9500 . ?
C47" H47D 0.9800 . ?
C47" H47E 0.9800 . ?
C47" H47F 0.9800 . ?
N1 C11' 1.502(12) . ?
N1 C15' 1.504(12) . ?
N1 C13' 1.523(11) . ?
N1 C17' 1.524(12) . ?
C11' C12' 1.544(14) . ?
C11' H11A 0.9900 . ?
C11' H11B 0.9900 . ?
C12' H12A 0.9800 . ?
C12' H12B 0.9800 . ?
C12' H12C 0.9800 . ?
C13' C14' 1.498(13) . ?
C13' H13A 0.9900 . ?
C13' H13B 0.9900 . ?
C14' H14A 0.9800 . ?
C14' H14B 0.9800 . ?
C14' H14C 0.9800 . ?
C15' C16' 1.502(15) . ?
C15' H15A 0.9900 . ?
C15' H15B 0.9900 . ?
C16' H16A 0.9800 . ?
C16' H16B 0.9800 . ?
C16' H16C 0.9800 . ?
C17' C18' 1.510(13) . ?
C17' H17D 0.9900 . ?
C17' H17E 0.9900 . ?
C18' H18D 0.9800 . ?
C18' H18E 0.9800 . ?
C18' H18F 0.9800 . ?
N2 C21" 1.493(9) . ?
N2 C27" 1.504(9) . ?
N2 C27' 1.506(9) . ?
N2 C23' 1.507(9) . ?
N2 C25' 1.507(9) . ?
N2 C25" 1.517(8) . ?
N2 C21' 1.520(9) . ?
N2 C23" 1.532(9) . ?
C21' C22' 1.500(11) . ?
C21' H21A 0.9900 . ?
C21' H21B 0.9900 . ?
C22' H22A 0.9800 . ?
C22' H22B 0.9800 . ?
C22' H22C 0.9800 . ?
C23' C24' 1.500(12) . ?
C23' H23A 0.9900 . ?
C23' H23B 0.9900 . ?
C24' H24A 0.9800 . ?
C24' H24B 0.9800 . ?
C24' H24C 0.9800 . ?
C25' C26' 1.504(11) . ?
C25' H25A 0.9900 . ?
C25' H25B 0.9900 . ?
C26' H26A 0.9800 . ?
C26' H26B 0.9800 . ?
C26' H26C 0.9800 . ?
C27' C28' 1.488(11) . ?
C27' H27D 0.9900 . ?
C27' H27E 0.9900 . ?
C28' H28A 0.9800 . ?
C28' H28B 0.9800 . ?
C28' H28C 0.9800 . ?
C21" C22" 1.498(11) . ?
C21" H21C 0.9900 . ?
C21" H21D 0.9900 . ?
C22" H22D 0.9800 . ?
C22" H22E 0.9800 . ?
C22" H22F 0.9800 . ?
C23" C24" 1.501(11) . ?
C23" H23C 0.9900 . ?
C23" H23D 0.9900 . ?
C24" H24D 0.9800 . ?
C24" H24E 0.9800 . ?
C24" H24F 0.9800 . ?
C25" C26" 1.544(18) . ?
C25" H25C 0.9900 . ?
C25" H25D 0.9900 . ?
C26" H26D 0.9800 . ?
C26" H26E 0.9800 . ?
C26" H26F 0.9800 . ?
C27" C28" 1.401(18) . ?
C27" H27F 0.9900 . ?
C27" H27G 0.9900 . ?
C28" H28D 0.9800 . ?
C28" H28E 0.9800 . ?
C28" H28F 0.9800 . ?
S1' O1' 1.554(11) . ?
S1' C1' 1.721(12) . ?
S1' C2' 1.816(12) . ?
C1' H1'1 0.9800 . ?
C1' H1'2 0.9800 . ?
C1' H1'3 0.9800 . ?
C2' H2'1 0.9800 . ?
C2' H2'2 0.9800 . ?
C2' H2'3 0.9800 . ?
S2' O2' 1.494(17) . ?
S2' C3' 1.666(14) . ?
S2' C4' 1.764(14) . ?
C3' H3'1 0.9800 . ?
C3' H3'2 0.9800 . ?
C3' H3'3 0.9800 . ?
C4' H4'1 0.9800 . ?
C4' H4'2 0.9800 . ?
C4' H4'3 0.9800 . ?
N3 C33' 1.501(14) . ?
N3 C31" 1.524(15) . ?
N3 C31' 1.536(15) . ?
N3 C37" 1.541(15) . ?
N3 C37' 1.557(14) . ?
N3 C35" 1.557(16) . ?
N3 C35' 1.570(16) . ?
N3 C33" 1.572(15) . ?
C31' C32' 1.556(18) . ?
C31' H31A 0.9900 . ?
C31' H31B 0.9900 . ?
C32' H32A 0.9800 . ?
C32' H32B 0.9800 . ?
C32' H32C 0.9800 . ?
C33' C34' 1.514(17) . ?
C33' H33A 0.9900 . ?
C33' H33B 0.9900 . ?
C34' H34A 0.9800 . ?
C34' H34B 0.9800 . ?
C34' H34C 0.9800 . ?
C35' C36' 1.524(18) . ?
C35' H35A 0.9900 . ?
C35' H35B 0.9900 . ?
C36' H36A 0.9800 . ?
C36' H36B 0.9800 . ?
C36' H36C 0.9800 . ?
C37' C38' 1.510(18) . ?
C37' H37D 0.9900 . ?
C37' H37E 0.9900 . ?
C38' H38D 0.9800 . ?
C38' H38E 0.9800 . ?
C38' H38F 0.9800 . ?
C31" C32" 1.559(19) . ?
C31" H31C 0.9900 . ?
C31" H31D 0.9900 . ?
C32" H32D 0.9800 . ?
C32" H32E 0.9800 . ?
C32" H32F 0.9800 . ?
C33" C34" 1.483(18) . ?
C33" H33C 0.9900 . ?
C33" H33D 0.9900 . ?
C34" H34D 0.9800 . ?
C34" H34E 0.9800 . ?
C34" H34F 0.9800 . ?
C35" C36" 1.531(18) . ?
C35" H35C 0.9900 . ?
C35" H35D 0.9900 . ?
C36" H36D 0.9800 . ?
C36" H36E 0.9800 . ?
C36" H36F 0.9800 . ?
C37" C38" 1.559(18) . ?
C37" H37F 0.9900 . ?
C37" H37G 0.9900 . ?
C38" H38G 0.9800 . ?
C38" H38H 0.9800 . ?
C38" H38I 0.9800 . ?

loop_
_geom_torsion_atom_site_label_1
_geom_torsion_atom_site_label_2
_geom_torsion_atom_site_label_3
_geom_torsion_atom_site_label_4
_geom_torsion
_geom_torsion_site_symmetry_1
_geom_torsion_site_symmetry_2
_geom_torsion_site_symmetry_3
_geom_torsion_site_symmetry_4
_geom_torsion_publ_flag
S7 Fe2 S1 Fe1 141.42(10) . . . . ?
S3 Fe2 S1 Fe1 -94.46(9) . . . . ?
S4 Fe2 S1 Fe1 15.54(8) . . . . ?
S7 Fe2 S1 Fe4 -135.11(10) . . . . ?
S3 Fe2 S1 Fe4 -10.99(9) . . . . ?
S4 Fe2 S1 Fe4 99.02(8) . . . . ?
S4 Fe1 S1 Fe2 -16.09(9) . . . . ?
S8 Fe1 S1 Fe2 -152.11(10) . . . . ?
S2 Fe1 S1 Fe2 92.85(9) . . . . ?
S4 Fe1 S1 Fe4 -94.26(9) . . . . ?
S8 Fe1 S1 Fe4 129.72(10) . . . . ?
S2 Fe1 S1 Fe4 14.68(9) . . . . ?
S3 Fe4 S1 Fe2 10.68(9) . . . . ?
S5 Fe4 S1 Fe2 122.82(9) . . . . ?
S6 Fe4 S1 Fe2 -176.8(2) . . . . ?
S2 Fe4 S1 Fe2 -89.75(8) . . . . ?
S3 Fe4 S1 Fe1 86.89(9) . . . . ?
S5 Fe4 S1 Fe1 -160.96(9) . . . . ?
S6 Fe4 S1 Fe1 -100.6(2) . . . . ?
S2 Fe4 S1 Fe1 -13.54(8) . . . . ?
S9 Fe3 S2 Fe1 -146.54(10) . . . . ?
S4 Fe3 S2 Fe1 -14.99(9) . . . . ?
S3 Fe3 S2 Fe1 95.02(9) . . . . ?
S9 Fe3 S2 Fe4 129.38(10) . . . . ?
S4 Fe3 S2 Fe4 -99.07(8) . . . . ?
S3 Fe3 S2 Fe4 10.94(9) . . . . ?
S4 Fe1 S2 Fe3 15.52(9) . . . . ?
S8 Fe1 S2 Fe3 142.82(10) . . . . ?
S1 Fe1 S2 Fe3 -92.66(9) . . . . ?
S4 Fe1 S2 Fe4 93.41(9) . . . . ?
S8 Fe1 S2 Fe4 -139.29(10) . . . . ?
S1 Fe1 S2 Fe4 -14.76(9) . . . . ?
S3 Fe4 S2 Fe3 -10.72(9) . . . . ?
S5 Fe4 S2 Fe3 174.05(15) . . . . ?
S6 Fe4 S2 Fe3 -114.45(9) . . . . ?
S1 Fe4 S2 Fe3 88.82(8) . . . . ?
S3 Fe4 S2 Fe1 -86.01(9) . . . . ?
S5 Fe4 S2 Fe1 98.75(17) . . . . ?
S6 Fe4 S2 Fe1 170.25(10) . . . . ?
S1 Fe4 S2 Fe1 13.53(8) . . . . ?
S1 Fe2 S3 Fe4 11.60(9) . . . . ?
S7 Fe2 S3 Fe4 133.73(9) . . . . ?
S4 Fe2 S3 Fe4 -97.48(9) . . . . ?
S1 Fe2 S3 Fe3 91.88(9) . . . . ?
S7 Fe2 S3 Fe3 -145.98(9) . . . . ?
S4 Fe2 S3 Fe3 -17.20(9) . . . . ?
S5 Fe4 S3 Fe2 -97.59(9) . . . . ?
S6 Fe4 S3 Fe2 172.77(8) . . . . ?
S2 Fe4 S3 Fe2 85.18(8) . . . . ?
S1 Fe4 S3 Fe2 -10.28(8) . . . . ?
S5 Fe4 S3 Fe3 -172.39(8) . . . . ?
S6 Fe4 S3 Fe3 97.96(9) . . . . ?
S2 Fe4 S3 Fe3 10.38(8) . . . . ?
S1 Fe4 S3 Fe3 -85.09(8) . . . . ?
S2 Fe3 S3 Fe2 -92.27(9) . . . . ?
S9 Fe3 S3 Fe2 139.91(9) . . . . ?
S4 Fe3 S3 Fe2 17.23(9) . . . . ?
S2 Fe3 S3 Fe4 -11.47(9) . . . . ?
S9 Fe3 S3 Fe4 -139.30(9) . . . . ?
S4 Fe3 S3 Fe4 98.02(9) . . . . ?
S8 Fe1 S4 Fe3 -132.94(11) . . . . ?
S1 Fe1 S4 Fe3 91.65(8) . . . . ?
S2 Fe1 S4 Fe3 -15.12(9) . . . . ?
S8 Fe1 S4 Fe2 150.95(11) . . . . ?
S1 Fe1 S4 Fe2 15.54(9) . . . . ?
S2 Fe1 S4 Fe2 -91.23(8) . . . . ?
S2 Fe3 S4 Fe1 15.36(9) . . . . ?
S9 Fe3 S4 Fe1 149.34(10) . . . . ?
S3 Fe3 S4 Fe1 -94.95(9) . . . . ?
S2 Fe3 S4 Fe2 93.16(9) . . . . ?
S9 Fe3 S4 Fe2 -132.87(10) . . . . ?
S3 Fe3 S4 Fe2 -17.16(9) . . . . ?
S1 Fe2 S4 Fe1 -15.97(9) . . . . ?
S7 Fe2 S4 Fe1 -138.19(10) . . . . ?
S3 Fe2 S4 Fe1 94.53(9) . . . . ?
S1 Fe2 S4 Fe3 -93.28(9) . . . . ?
S7 Fe2 S4 Fe3 144.50(10) . . . . ?
S3 Fe2 S4 Fe3 17.22(9) . . . . ?
S3 Fe4 S5 C71 -90.0(3) . . . . ?
S6 Fe4 S5 C71 13.1(3) . . . . ?
S2 Fe4 S5 C71 85.0(4) . . . . ?
S1 Fe4 S5 C71 173.0(3) . . . . ?
S3 Fe4 S6 C72 100.5(3) . . . . ?
S5 Fe4 S6 C72 -11.5(3) . . . . ?
S2 Fe4 S6 C72 -160.7(3) . . . . ?
S1 Fe4 S6 C72 -71.8(4) . . . . ?
S1 Fe2 S7 C33 -146.5(3) . . . . ?
S3 Fe2 S7 C33 94.4(3) . . . . ?
S4 Fe2 S7 C33 -28.3(3) . . . . ?
S4 Fe1 S8 C13 -36.4(4) . . . . ?
S1 Fe1 S8 C13 92.6(4) . . . . ?
S2 Fe1 S8 C13 -154.1(3) . . . . ?
S2 Fe3 S9 C53 78.9(3) . . . . ?
S4 Fe3 S9 C53 -47.4(3) . . . . ?
S3 Fe3 S9 C53 -162.8(3) . . . . ?
C11 S11 C1 C6 49.6(8) . . . . ?
C11 S11 C1 C2 -138.1(6) . . . . ?
C6 C1 C2 C3 -5.8(12) . . . . ?
S11 C1 C2 C3 -178.3(6) . . . . ?
C6 C1 C2 S12 167.8(6) . . . . ?
S11 C1 C2 S12 -4.6(9) . . . . ?
C21 S12 C2 C1 -68.1(7) . . . . ?
C21 S12 C2 C3 105.5(7) . . . . ?
C1 C2 C3 C4 2.5(12) . . . . ?
S12 C2 C3 C4 -171.0(6) . . . . ?
C1 C2 C3 S13 177.7(6) . . . . ?
S12 C2 C3 S13 4.2(10) . . . . ?
C31 S13 C3 C4 -141.2(6) . . . . ?
C31 S13 C3 C2 43.6(8) . . . . ?
C2 C3 C4 C5 -2.0(12) . . . . ?
S13 C3 C4 C5 -177.3(7) . . . . ?
C2 C3 C4 S14 172.4(6) . . . . ?
S13 C3 C4 S14 -2.9(9) . . . . ?
C41' S14 C4 C3 -64.6(8) . . . . ?
C41" S14 C4 C3 -75.6(9) . . . . ?
C41' S14 C4 C5 109.9(7) . . . . ?
C41" S14 C4 C5 98.9(9) . . . . ?
C3 C4 C5 C6 4.7(13) . . . . ?
S14 C4 C5 C6 -169.7(6) . . . . ?
C3 C4 C5 S15 177.9(6) . . . . ?
S14 C4 C5 S15 3.5(11) . . . . ?
C51 S15 C5 C6 -135.3(7) . . . . ?
C51 S15 C5 C4 51.4(9) . . . . ?
C2 C1 C6 C5 8.6(12) . . . . ?
S11 C1 C6 C5 -179.3(7) . . . . ?
C2 C1 C6 S16 -164.7(6) . . . . ?
S11 C1 C6 S16 7.4(10) . . . . ?
C4 C5 C6 C1 -8.0(13) . . . . ?
S15 C5 C6 C1 178.4(6) . . . . ?
C4 C5 C6 S16 165.4(7) . . . . ?
S15 C5 C6 S16 -8.3(10) . . . . ?
C61 S16 C6 C1 99.5(8) . . . . ?
C61 S16 C6 C5 -73.9(8) . . . . ?
C1 S11 C11 C12 37.7(8) . . . . ?
C1 S11 C11 C16 -145.7(7) . . . . ?
C16 C11 C12 C13 0.0(13) . . . . ?
S11 C11 C12 C13 176.4(7) . . . . ?
C11 C12 C13 C14 -0.9(14) . . . . ?
C11 C12 C13 S8 178.6(6) . . . . ?
Fe1 S8 C13 C12 19.0(9) . . . . ?
Fe1 S8 C13 C14 -161.4(7) . . . . ?
C12 C13 C14 C15 -0.2(15) . . . . ?
S8 C13 C14 C15 -179.8(8) . . . . ?
C12 C13 C14 C18 178.8(11) . . . . ?
S8 C13 C14 C18 -0.8(15) . . . . ?
C13 C14 C15 C16 2.3(17) . . . . ?
C18 C14 C15 C16 -176.7(12) . . . . ?
C12 C11 C16 C15 2.0(14) . . . . ?
S11 C11 C16 C15 -174.6(8) . . . . ?
C12 C11 C16 C17 -178.8(9) . . . . ?
S11 C11 C16 C17 4.7(13) . . . . ?
C14 C15 C16 C11 -3.2(16) . . . . ?
C14 C15 C16 C17 177.5(10) . . . . ?
C2 S12 C21 C26 141.6(7) . . . . ?
C2 S12 C21 C22 -45.3(8) . . . . ?
C26 C21 C22 C23 -1.6(13) . . . . ?
S12 C21 C22 C23 -174.7(7) . . . . ?
C21 C22 C23 C24 1.7(14) . . . . ?
C22 C23 C24 C25 -0.2(15) . . . . ?
C22 C23 C24 C27 -179.8(9) . . . . ?
C23 C24 C25 C26 -1.5(16) . . . . ?
C27 C24 C25 C26 178.2(10) . . . . ?
C24 C25 C26 C21 1.6(15) . . . . ?
C22 C21 C26 C25 -0.1(14) . . . . ?
S12 C21 C26 C25 173.1(7) . . . . ?
C3 S13 C31 C32 43.5(7) . . . . ?
C3 S13 C31 C36 -137.3(6) . . . . ?
C36 C31 C32 C33 0.0(12) . . . . ?
S13 C31 C32 C33 179.1(6) . . . . ?
C31 C32 C33 C34 -1.6(12) . . . . ?
C31 C32 C33 S7 179.9(6) . . . . ?
Fe2 S7 C33 C32 5.8(8) . . . . ?
Fe2 S7 C33 C34 -172.7(6) . . . . ?
C32 C33 C34 C35 1.5(12) . . . . ?
S7 C33 C34 C35 -179.9(7) . . . . ?
C32 C33 C34 C37 -178.3(8) . . . . ?
S7 C33 C34 C37 0.2(12) . . . . ?
C33 C34 C35 C36 0.2(14) . . . . ?
C37 C34 C35 C36 -179.9(9) . . . . ?
C34 C35 C36 C31 -1.8(13) . . . . ?
C34 C35 C36 C38 176.7(9) . . . . ?
C32 C31 C36 C35 1.7(12) . . . . ?
S13 C31 C36 C35 -177.5(6) . . . . ?
C32 C31 C36 C38 -176.8(8) . . . . ?
S13 C31 C36 C38 4.1(11) . . . . ?
C5 S15 C51 C56 -158.4(7) . . . . ?
C5 S15 C51 C52 24.5(9) . . . . ?
C56 C51 C52 C53 3.5(13) . . . . ?
S15 C51 C52 C53 -179.5(7) . . . . ?
C51 C52 C53 C54 -0.9(14) . . . . ?
C51 C52 C53 S9 174.9(7) . . . . ?
Fe3 S9 C53 C52 34.8(9) . . . . ?
Fe3 S9 C53 C54 -149.5(7) . . . . ?
C52 C53 C54 C55 -2.7(15) . . . . ?
S9 C53 C54 C55 -178.7(8) . . . . ?
C52 C53 C54 C57 174.6(11) . . . . ?
S9 C53 C54 C57 -1.5(15) . . . . ?
C53 C54 C55 C56 3.8(17) . . . . ?
C57 C54 C55 C56 -173.4(11) . . . . ?
C54 C55 C56 C51 -1.2(16) . . . . ?
C54 C55 C56 C58 179.5(10) . . . . ?
C52 C51 C56 C55 -2.4(13) . . . . ?
S15 C51 C56 C55 -179.6(7) . . . . ?
C52 C51 C56 C58 176.9(8) . . . . ?
S15 C51 C56 C58 -0.3(12) . . . . ?
C6 S16 C61 C66 -45.8(10) . . . . ?
C6 S16 C61 C62 138.5(8) . . . . ?
C66 C61 C62 C63 -2.8(17) . . . . ?
S16 C61 C62 C63 173.1(9) . . . . ?
C61 C62 C63 C64 3(2) . . . . ?
C62 C63 C64 C65 -1(2) . . . . ?
C62 C63 C64 C67 -178.8(11) . . . . ?
C63 C64 C65 C66 -1(2) . . . . ?
C67 C64 C65 C66 176.6(12) . . . . ?
C62 C61 C66 C65 0.8(17) . . . . ?
S16 C61 C66 C65 -174.9(9) . . . . ?
C64 C65 C66 C61 1.1(19) . . . . ?
Fe4 S5 C71 C72 -14.0(8) . . . . ?
Fe4 S5 C71 C76 166.9(7) . . . . ?
C76 C71 C72 C73 0.5(13) . . . . ?
S5 C71 C72 C73 -178.7(7) . . . . ?
C76 C71 C72 S6 -176.2(7) . . . . ?
S5 C71 C72 S6 4.7(11) . . . . ?
Fe4 S6 C72 C71 7.3(8) . . . . ?
Fe4 S6 C72 C73 -169.2(7) . . . . ?
C71 C72 C73 C74 -3.0(15) . . . . ?
S6 C72 C73 C74 173.6(9) . . . . ?
C72 C73 C74 C75 3.1(18) . . . . ?
C73 C74 C75 C76 -0.5(17) . . . . ?
C73 C74 C75 C77 178.8(10) . . . . ?
C74 C75 C76 C71 -2.0(16) . . . . ?
C77 C75 C76 C71 178.7(9) . . . . ?
C72 C71 C76 C75 2.0(14) . . . . ?
S5 C71 C76 C75 -178.8(8) . . . . ?
C4 S14 C41' C42' 157.9(3) . . . . ?
C41" S14 C41' C42' -157(3) . . . . ?
C4 S14 C41' C46' -34.2(13) . . . . ?
C41" S14 C41' C46' 11(3) . . . . ?
C46' C41' C42' C43' 0.5(13) . . . . ?
S14 C41' C42' C43' 168.5(11) . . . . ?
C41' C42' C43' C44' -3.0(17) . . . . ?
C42' C43' C44' C45' 5(3) . . . . ?
C42' C43' C44' C47' -176.8(19) . . . . ?
C43' C44' C45' C46' -4(3) . . . . ?
C47' C44' C45' C46' 178(2) . . . . ?
C42' C41' C46' C45' 0(2) . . . . ?
S14 C41' C46' C45' -167.7(16) . . . . ?
C44' C45' C46' C41' 2(3) . . . . ?
C41' S14 C41" C42" -160(4) . . . . ?
C4 S14 C41" C42" -22.7(15) . . . . ?
C41' S14 C41" C46" 24(3) . . . . ?
C4 S14 C41" C46" 161.1(14) . . . . ?
C46" C41" C42" C43" 0.9(18) . . . . ?
S14 C41" C42" C43" -175.1(16) . . . . ?
C41" C42" C43" C44" 1.0(19) . . . . ?
C42" C43" C44" C45" -3(3) . . . . ?
C42" C43" C44" C47" -179(2) . . . . ?
C43" C44" C45" C46" 4(4) . . . . ?
C47" C44" C45" C46" 179(2) . . . . ?
C42" C41" C46" C45" -1(3) . . . . ?
S14 C41" C46" C45" 176(2) . . . . ?
C44" C45" C46" C41" -2(4) . . . . ?
C15' N1 C11' C12' 179.2(9) . . . . ?
C13' N1 C11' C12' 59.1(11) . . . . ?
C17' N1 C11' C12' -58.8(11) . . . . ?
C11' N1 C13' C14' 56.6(12) . . . . ?
C15' N1 C13' C14' -61.1(11) . . . . ?
C17' N1 C13' C14' 178.1(9) . . . . ?
C11' N1 C15' C16' 179.2(10) . . . . ?
C13' N1 C15' C16' -60.4(13) . . . . ?
C17' N1 C15' C16' 56.9(13) . . . . ?
C11' N1 C17' C18' -62.5(12) . . . . ?
C15' N1 C17' C18' 56.7(12) . . . . ?
C13' N1 C17' C18' 176.7(9) . . . . ?
C27' N2 C21' C22' 66(2) . . . . ?
C23' N2 C21' C22' -52(2) . . . . ?
C25' N2 C21' C22' -176(2) . . . . ?
C27' N2 C23' C24' -175(2) . . . . ?
C25' N2 C23' C24' 55(3) . . . . ?
C21' N2 C23' C24' -58(3) . . . . ?
C27' N2 C25' C26' -59(3) . . . . ?
C23' N2 C25' C26' 69(3) . . . . ?
C21' N2 C25' C26' -175(2) . . . . ?
C23' N2 C27' C28' 164(2) . . . . ?
C25' N2 C27' C28' -64(3) . . . . ?
C21' N2 C27' C28' 48(3) . . . . ?
C27" N2 C21" C22" 49(3) . . . . ?
C25" N2 C21" C22" -175(2) . . . . ?
C23" N2 C21" C22" -61(3) . . . . ?
C21" N2 C23" C24" -56(2) . . . . ?
C27" N2 C23" C24" -178(2) . . . . ?
C25" N2 C23" C24" 61(2) . . . . ?
C21" N2 C25" C26" 166(2) . . . . ?
C27" N2 C25" C26" -58(3) . . . . ?
C23" N2 C25" C26" 48(2) . . . . ?
C21" N2 C27" C28" 69(2) . . . . ?
C25" N2 C27" C28" -63(3) . . . . ?
C23" N2 C27" C28" -174(2) . . . . ?
C33' N3 C31' C32' 59(3) . . . . ?
C37' N3 C31' C32' -66(3) . . . . ?
C35' N3 C31' C32' -177(3) . . . . ?
C31' N3 C33' C34' 35(3) . . . . ?
C37' N3 C33' C34' 155(2) . . . . ?
C35' N3 C33' C34' -84(2) . . . . ?
C33' N3 C35' C36' 93(3) . . . . ?
C31' N3 C35' C36' -31(4) . . . . ?
C37' N3 C35' C36' -141(3) . . . . ?
C33' N3 C37' C38' -14(3) . . . . ?
C31' N3 C37' C38' 111(2) . . . . ?
C35' N3 C37' C38' -140(3) . . . . ?
C37" N3 C31" C32" -54(2) . . . . ?
C35" N3 C31" C32" -173(2) . . . . ?
C33" N3 C31" C32" 68(2) . . . . ?
C31" N3 C33" C34" -168(2) . . . . ?
C37" N3 C33" C34" -51(2) . . . . ?
C35" N3 C33" C34" 65(2) . . . . ?
C31" N3 C35" C36" -55(3) . . . . ?
C37" N3 C35" C36" -176(3) . . . . ?
C33" N3 C35" C36" 63(3) . . . . ?
C31" N3 C37" C38" -59(2) . . . . ?
C35" N3 C37" C38" 68(2) . . . . ?
C33" N3 C37" C38" -175.8(16) . . . . ?
